data_7104607
loop_
_publ_author_name
'Liu, Jie'
'Wei, Alexander'

_publ_section_title
;
 Prenucleation and coalescence of cobalt nanoclusters mediated by
 multivalent calixarene complexes.
;
_journal_issue 28
_journal_name_full 'Chemical communications (Cambridge, England)'
_journal_page_first 4254
_journal_page_last 4256
_journal_paper_doi 10.1039/b903954f
_journal_volume 34
_journal_year 2009
_chemical_formula_moiety 'C104 H48 Co16 O56,C6 H6'
_chemical_formula_sum 'C110 H54 Co16 O56'
_chemical_formula_weight 3214.55
_space_group_IT_number 2
_symmetry_cell_setting triclinic
_symmetry_space_group_name_Hall '-P 1'
_symmetry_space_group_name_H-M 'P -1'
_atom_type_scat_source 'International Tables for Crystallography (Vol C)'
_cell_angle_alpha 96.7847(14)
_cell_angle_beta 103.493(2)
_cell_angle_gamma 90.824(3)
_cell_formula_units_Z 2
_cell_length_a 14.7094(5)
_cell_length_b 18.5694(7)
_cell_length_c 24.4316(9)
_cell_measurement_reflns_used 35596
_cell_measurement_temperature 150.00(2)
_cell_measurement_theta_max 23
_cell_measurement_theta_min 2
_cell_volume 6437.6(4)
_computing_cell_refinement 'DENZO/SCALEPACK (Otwinowski & Minor, 1996)'
_computing_data_collection 'Collect (Nonius, 1998)'
_computing_data_reduction 'DENZO/SCALEPACK (Otwinowski & Minor, 1996)'
_computing_molecular_graphics
;
ORTEP (Johnson, 1976)
PLATON (Spek, 1997)
;
_computing_publication_material 'SHELX97(Sheldrick, 2008) and local programs'
_computing_structure_refinement 'SHELX97 (Sheldrick, 2008)'
_computing_structure_solution
;
Direct methods (SIR2004, Burla et al., 2005)
;
_diffrn_ambient_temperature 150.00(2)
_diffrn_measured_fraction_theta_full 0.9604
_diffrn_measured_fraction_theta_max 0.9604
_diffrn_measurement_device_type Nonius_KappaCCD
_diffrn_measurement_method \w
_diffrn_radiation_monochromator 'graphite 002'
_diffrn_radiation_type MO-K\a
_diffrn_radiation_wavelength 0.71073
_diffrn_reflns_av_R_equivalents 0.043
_diffrn_reflns_limit_h_max 16
_diffrn_reflns_limit_h_min 0
_diffrn_reflns_limit_k_max 20
_diffrn_reflns_limit_k_min -20
_diffrn_reflns_limit_l_max 26
_diffrn_reflns_limit_l_min -27
_diffrn_reflns_number 35596
_diffrn_reflns_theta_full 23.3
_diffrn_reflns_theta_max 23.26
_diffrn_reflns_theta_min 2.33
_diffrn_standards_number 0
_exptl_absorpt_coefficient_mu 2.086
_exptl_absorpt_correction_T_max 0.6254
_exptl_absorpt_correction_T_min 0.5922
_exptl_absorpt_correction_type multi-scan
_exptl_absorpt_process_details 'SCALEPACK (Otwinowski & Minor, 1997)'
_exptl_crystal_colour_modifier dark
_exptl_crystal_colour_primary violet
_exptl_crystal_density_diffrn 1.658
_exptl_crystal_density_method 'not measured'
_exptl_crystal_description plate
_exptl_crystal_F_000 3188
_exptl_crystal_size_max 0.44
_exptl_crystal_size_mid 0.40
_exptl_crystal_size_min 0.23
_platon_squeeze_details
;
;
_refine_diff_density_max 1.07
_refine_diff_density_min -0.59
_refine_ls_extinction_method none
_refine_ls_goodness_of_fit_ref 1.059
_refine_ls_hydrogen_treatment constr
_refine_ls_matrix_type full
_refine_ls_number_parameters 1643
_refine_ls_number_reflns 17744
_refine_ls_number_restraints 0
_refine_ls_R_factor_all 0.100
_refine_ls_R_factor_gt 0.062
_refine_ls_shift/su_max 0.001
_refine_ls_structure_factor_coef Fsqd
_refine_ls_weighting_details '1/[\s^2^(Fo^2^)+(0.1148P)^2^+0.0000P] where P=(Fo^2^+2Fc^2^)/3 '
_refine_ls_weighting_scheme calc
_refine_ls_wR_factor_gt 0.168
_refine_ls_wR_factor_ref 0.185
_reflns_number_gt 11712
_reflns_number_total 17744
_reflns_threshold_expression >2.0\s(I)
_cod_data_source_file b903954f.txt
_cod_data_source_block LJPC1M
_cod_depositor_comments
;
The following automatic conversions were performed:
'_refine_ls_weighting_scheme' value 'calc ' changed to 'calc' according to
'/home/saulius/struct/CIF-dictionaries/cif_core.dic' dictionary named
'cif_core.dic' version 2.4.1 from 2010-06-29.

Automatic conversion script
Id: cif_fix_enum 1527 2010-12-29 10:47:43Z saulius 

The following automatic conversions were performed:

data name '_exptl_absorpt__process_details' was replaced with
'_exptl_absorpt_process_details' as specified in the replacement file
'data/replacement-values/replacement_tags.lst'.

Automatic conversion script
Id: cif_correct_tags 9268 2022-04-12 08:56:07Z antanas 
;
_cod_database_code 7104607

loop_
_symmetry_equiv_pos_as_xyz
'x, y, z'
'-x, -y, -z'

loop_
_atom_site_label
_atom_site_fract_x
_atom_site_fract_y
_atom_site_fract_z
_atom_site_U_iso_or_equiv
_atom_site_adp_type
_atom_site_occupancy
_atom_site_symmetry_multiplicity
_atom_site_calc_flag
_atom_site_refinement_flags
_atom_site_disorder_assembly
_atom_site_disorder_group
Co11 1.15418(8) 0.67876(7) 0.61478(5) 0.0740(4) Uani 1 1 d . . .
Co12 1.26479(8) 0.58186(8) 0.63873(5) 0.0803(4) Uani 1 1 d . . .
Co13 1.18610(7) 0.25898(6) 0.26253(4) 0.0554(3) Uani 1 1 d . . .
Co14 1.31928(7) 0.34185(6) 0.26402(5) 0.0565(3) Uani 1 1 d . . .
Co21 0.91072(7) 0.62725(6) -0.02577(4) 0.0540(3) Uani 1 1 d . . .
Co22 1.05056(8) 0.71149(6) -0.00326(5) 0.0644(3) Uani 1 1 d . . .
Co23 1.37046(6) 0.66126(6) 0.33846(4) 0.0525(3) Uani 1 1 d . . .
Co24 1.35411(6) 0.62773(6) 0.23505(4) 0.0530(3) Uani 1 1 d . . .
Co31 0.57357(7) 1.08270(5) 0.26790(4) 0.0552(3) Uani 1 1 d . . .
Co32 0.45169(7) 1.00859(6) 0.29206(5) 0.0572(3) Uani 1 1 d . . .
Co33 0.47342(7) 0.63446(6) -0.07861(4) 0.0566(3) Uani 1 1 d . . .
Co34 0.40361(8) 0.74987(6) -0.05340(5) 0.0646(3) Uani 1 1 d . . .
Co41 1.21013(7) 0.99602(6) 0.42370(5) 0.0587(3) Uani 1 1 d . . .
Co42 1.16939(7) 0.94052(6) 0.50193(4) 0.0570(3) Uani 1 1 d . . .
Co43 0.82945(8) 0.98643(6) 0.11427(4) 0.0583(3) Uani 1 1 d . . .
Co44 0.93292(7) 1.03749(6) 0.20581(5) 0.0583(3) Uani 1 1 d . . .
O11A 0.9551(5) 0.7045(4) 0.5767(3) 0.094(2) Uani 1 1 d . . .
O11B 1.1921(7) 0.7788(7) 0.7198(5) 0.194(6) Uani 1 1 d . . .
O11C 1.2471(6) 0.7437(4) 0.5375(4) 0.112(3) Uani 1 1 d . . .
O12A 1.2766(5) 0.4480(4) 0.6916(3) 0.095(2) Uani 1 1 d . . .
O12B 1.3828(7) 0.6772(6) 0.7316(4) 0.171(5) Uani 1 1 d . . .
O12C 1.3762(11) 0.5616(11) 0.5523(7) 0.302(12) Uani 1 1 d . . .
O13A 1.2380(4) 0.1226(4) 0.2074(3) 0.094(2) Uani 1 1 d . . .
O13B 1.0490(4) 0.3245(3) 0.1755(3) 0.0713(16) Uani 1 1 d . . .
O13C 1.0672(6) 0.1961(4) 0.3269(3) 0.107(2) Uani 1 1 d . . .
O141 1.0987(4) 0.5932(3) 0.4840(2) 0.0765(18) Uani 1 1 d . . .
O14A 1.4672(5) 0.4441(4) 0.3328(4) 0.106(3) Uani 1 1 d . . .
O14B 1.2223(4) 0.4367(3) 0.1827(3) 0.0709(15) Uani 1 1 d . . .
O14C 1.4215(4) 0.2345(3) 0.2041(3) 0.0820(18) Uani 1 1 d . . .
O161 1.1310(3) 0.4361(3) 0.31679(19) 0.0514(12) Uani 1 1 d . . .
O21A 0.7926(5) 0.5285(4) 0.0164(3) 0.0879(19) Uani 1 1 d . . .
O21B 0.9767(4) 0.5195(3) -0.1053(3) 0.0779(17) Uani 1 1 d . . .
O21C 0.7681(5) 0.7114(4) -0.0932(3) 0.095(2) Uani 1 1 d . . .
O22A 1.1873(6) 0.7946(5) 0.0903(5) 0.154(4) Uani 1 1 d . . .
O22B 0.9721(6) 0.8210(4) -0.0774(4) 0.109(3) Uani 1 1 d . . .
O22C 1.1731(5) 0.6229(4) -0.0623(3) 0.103(2) Uani 1 1 d . . .
O23A 1.2984(5) 0.6390(5) 0.4380(3) 0.106(2) Uani 1 1 d . . .
O23B 1.3927(4) 0.8206(4) 0.3521(3) 0.0837(18) Uani 1 1 d . . .
O23C 1.5602(4) 0.6047(4) 0.3693(3) 0.0859(19) Uani 1 1 d . . .
O241 0.8522(3) 0.7197(2) 0.1042(2) 0.0484(12) Uani 1 1 d . . .
O24A 1.2271(4) 0.5816(3) 0.1224(3) 0.0756(17) Uani 1 1 d . . .
O24B 1.4110(5) 0.7719(4) 0.2126(3) 0.088(2) Uani 1 1 d . . .
O24C 1.5091(5) 0.5317(4) 0.2286(3) 0.097(2) Uani 1 1 d . . .
O261 1.1092(3) 0.6085(3) 0.2221(2) 0.0504(12) Uani 1 1 d . . .
O31A 0.6339(5) 1.1447(4) 0.1771(3) 0.095(2) Uani 1 1 d . . .
O31B 0.7468(4) 1.0220(3) 0.3302(2) 0.0728(16) Uani 1 1 d . . .
O31C 0.5474(5) 1.2164(3) 0.3389(3) 0.0870(19) Uani 1 1 d . . .
O32A 0.5806(4) 0.9372(3) 0.3783(3) 0.0801(18) Uani 1 1 d . . .
O32B 0.2963(5) 0.9009(4) 0.2491(4) 0.110(3) Uani 1 1 d . . .
O32C 0.3642(5) 1.1208(3) 0.3562(3) 0.087(2) Uani 1 1 d . . .
O33A 0.6362(5) 0.5552(4) -0.0993(3) 0.105(2) Uani 1 1 d . . .
O33B 0.3377(5) 0.5861(3) -0.1868(3) 0.090(2) Uani 1 1 d . . .
O33C 0.4236(4) 0.5577(3) 0.0099(3) 0.0786(17) Uani 1 1 d . . .
O341 0.5898(3) 0.8888(2) 0.22324(19) 0.0501(12) Uani 1 1 d . . .
O34A 0.4209(5) 0.9086(4) -0.0414(4) 0.118(3) Uani 1 1 d . . .
O34B 0.2345(5) 0.7262(4) -0.1464(3) 0.108(2) Uani 1 1 d . . .
O34C 0.3502(5) 0.7211(5) 0.0506(4) 0.102(2) Uani 1 1 d . . .
O361 0.5761(3) 0.7073(2) 0.06209(18) 0.0443(11) Uani 1 1 d . . .
O41A 1.1765(5) 1.0108(6) 0.3042(3) 0.138(4) Uani 1 1 d . . .
O41B 1.4128(5) 0.9755(4) 0.4503(3) 0.097(2) Uani 1 1 d . . .
O41C 1.1731(6) 1.1470(4) 0.4578(4) 0.127(3) Uani 1 1 d . . .
O42A 1.1443(5) 1.0768(4) 0.5710(3) 0.100(2) Uani 1 1 d . . .
O42B 1.3552(4) 0.8948(3) 0.5575(3) 0.0824(18) Uani 1 1 d . . .
O42C 1.0382(6) 0.8425(5) 0.5352(4) 0.115(3) Uani 1 1 d . . .
O43A 0.9647(5) 0.9165(3) 0.0541(3) 0.090(2) Uani 1 1 d . . .
O43B 0.6399(5) 0.9249(3) 0.0624(3) 0.0842(18) Uani 1 1 d . . .
O43C 0.8076(4) 1.1238(4) 0.0653(3) 0.0816(18) Uani 1 1 d . . .
O441 1.1007(3) 0.7714(3) 0.3936(2) 0.0532(13) Uani 1 1 d . . .
O44A 1.1048(6) 0.9750(5) 0.1807(3) 0.122(3) Uani 1 1 d . . .
O44B 0.9320(5) 1.1929(4) 0.1922(3) 0.096(2) Uani 1 1 d . . .
O44C 0.9650(4) 1.0487(3) 0.3302(3) 0.0754(17) Uani 1 1 d . . .
O461 0.8631(3) 0.8913(2) 0.26852(19) 0.0492(12) Uani 1 1 d . . .
C11 1.0242(4) 0.5297(3) 0.3086(3) 0.0384(16) Uani 1 1 d . . .
C12 0.9868(4) 0.5895(4) 0.3342(3) 0.0449(17) Uani 1 1 d . . .
C13 1.0125(5) 0.6140(4) 0.3920(3) 0.0431(17) Uani 1 1 d . . .
C14 1.0761(5) 0.5722(4) 0.4257(3) 0.056(2) Uani 1 1 d . . .
C15 1.1157(5) 0.5118(4) 0.4004(3) 0.0487(18) Uani 1 1 d . . .
C16 1.0914(5) 0.4935(4) 0.3436(3) 0.0441(17) Uani 1 1 d . . .
C17 0.9907(4) 0.5036(3) 0.2458(3) 0.0429(17) Uani 1 1 d . . .
C18 0.9214(5) 0.4384(4) 0.2358(3) 0.0527(19) Uani 1 1 d . . .
C21 0.9525(4) 0.5642(4) 0.2105(3) 0.0408(16) Uani 1 1 d . . .
C22 0.8573(4) 0.5694(4) 0.1858(3) 0.0382(15) Uani 1 1 d . . .
C23 0.8235(4) 0.6215(3) 0.1519(3) 0.0378(16) Uani 1 1 d . . .
C24 0.8884(5) 0.6701(4) 0.1415(3) 0.0453(18) Uani 1 1 d . . .
C25 0.9839(5) 0.6699(4) 0.1668(3) 0.0461(17) Uani 1 1 d . . .
C26 1.0138(4) 0.6156(4) 0.2014(3) 0.0408(16) Uani 1 1 d . . .
C27 0.7202(4) 0.6292(4) 0.1248(3) 0.0478(18) Uani 1 1 d . . .
C28 0.6600(5) 0.5637(4) 0.1283(3) 0.0532(19) Uani 1 1 d . . .
C31 0.6840(4) 0.6973(4) 0.1505(3) 0.0416(16) Uani 1 1 d . . .
C32 0.7161(5) 0.7237(4) 0.2070(3) 0.0449(17) Uani 1 1 d . . .
C33 0.6838(4) 0.7870(4) 0.2319(3) 0.0424(17) Uani 1 1 d . . .
C34 0.6170(5) 0.8264(4) 0.1966(3) 0.0447(17) Uani 1 1 d . . .
C35 0.5831(4) 0.8011(4) 0.1412(3) 0.0465(17) Uani 1 1 d . . .
C36 0.6175(4) 0.7354(4) 0.1170(3) 0.0419(16) Uani 1 1 d . . .
C37 0.7163(5) 0.8122(4) 0.2957(3) 0.0440(17) Uani 1 1 d . . .
C38 0.6504(5) 0.7790(5) 0.3258(3) 0.059(2) Uani 1 1 d . . .
C41 0.8189(5) 0.7970(3) 0.3180(3) 0.0417(16) Uani 1 1 d . . .
C42 0.8491(5) 0.7456(3) 0.3547(3) 0.0418(16) Uani 1 1 d . . .
C43 0.9410(5) 0.7349(4) 0.3786(3) 0.0483(18) Uani 1 1 d . . .
C44 1.0089(5) 0.7801(4) 0.3658(3) 0.0439(17) Uani 1 1 d . . .
C45 0.9826(5) 0.8291(4) 0.3268(3) 0.0460(17) Uani 1 1 d . . .
C46 0.8891(5) 0.8368(4) 0.3030(3) 0.0431(17) Uani 1 1 d . . .
C47 0.9707(5) 0.6791(4) 0.4194(3) 0.0491(18) Uani 1 1 d . . .
C48 0.8906(6) 0.6552(4) 0.4437(3) 0.060(2) Uani 1 1 d . . .
C11A 1.0345(7) 0.6964(5) 0.5899(4) 0.077(3) Uani 1 1 d . . .
C11B 1.1763(8) 0.7366(8) 0.6777(5) 0.120(4) Uani 1 1 d . . .
C11C 1.2088(8) 0.7209(5) 0.5680(5) 0.086(3) Uani 1 1 d . . .
C12A 1.2734(6) 0.4988(6) 0.6707(4) 0.075(3) Uani 1 1 d . . .
C12B 1.3358(8) 0.6431(7) 0.6987(5) 0.111(4) Uani 1 1 d . . .
C12C 1.3343(12) 0.5712(13) 0.5862(8) 0.205(10) Uani 1 1 d . . .
C13A 1.2175(6) 0.1758(5) 0.2272(4) 0.070(2) Uani 1 1 d . . .
C13B 1.1004(6) 0.2991(4) 0.2092(4) 0.059(2) Uani 1 1 d . . .
C13C 1.1128(7) 0.2214(5) 0.3006(4) 0.071(2) Uani 1 1 d . . .
C142 1.1257(12) 0.5477(6) 0.5198(4) 0.142(6) Uani 1 1 d . . .
C143 1.1513(6) 0.5783(5) 0.5787(3) 0.064(2) Uani 1 1 d . . .
C144 1.1286(5) 0.5807(5) 0.6282(4) 0.074(3) Uani 1 1 d . . .
C14A 1.4107(7) 0.4044(5) 0.3060(4) 0.076(3) Uani 1 1 d . . .
C14B 1.2602(5) 0.4009(4) 0.2144(4) 0.060(2) Uani 1 1 d . . .
C14C 1.3828(6) 0.2781(5) 0.2266(4) 0.068(2) Uani 1 1 d . . .
C162 1.2009(5) 0.3987(4) 0.3531(3) 0.0502(18) Uani 1 1 d . . .
C163 1.2406(5) 0.3428(4) 0.3175(3) 0.0503(18) Uani 1 1 d . . .
C164 1.2976(5) 0.2878(4) 0.3237(3) 0.0533(19) Uani 1 1 d . . .
C21A 0.8387(6) 0.5680(5) 0.0000(4) 0.065(2) Uani 1 1 d . . .
C21B 0.9507(6) 0.5617(5) -0.0741(4) 0.062(2) Uani 1 1 d . . .
C21C 0.8239(6) 0.6776(5) -0.0686(4) 0.067(2) Uani 1 1 d . . .
C22A 1.1354(8) 0.7649(6) 0.0522(6) 0.101(4) Uani 1 1 d . . .
C22B 1.0039(7) 0.7802(6) -0.0495(5) 0.083(3) Uani 1 1 d . . .
C22C 1.1282(6) 0.6578(5) -0.0402(4) 0.071(2) Uani 1 1 d . . .
C23A 1.3271(6) 0.6485(5) 0.4001(4) 0.072(2) Uani 1 1 d . . .
C23B 1.3851(6) 0.7594(5) 0.3467(4) 0.066(2) Uani 1 1 d . . .
C23C 1.4880(6) 0.6279(5) 0.3595(3) 0.066(2) Uani 1 1 d . . .
C242 0.9153(5) 0.7523(4) 0.0766(3) 0.0511(18) Uani 1 1 d . . .
C243 0.9587(5) 0.6992(4) 0.0412(3) 0.0488(18) Uani 1 1 d . . .
C244 1.0127(5) 0.6434(4) 0.0424(3) 0.059(2) Uani 1 1 d . . .
C24A 1.2765(6) 0.5987(5) 0.1653(4) 0.063(2) Uani 1 1 d . . .
C24B 1.3888(6) 0.7161(6) 0.2212(4) 0.067(2) Uani 1 1 d . . .
C24C 1.4508(6) 0.5699(5) 0.2304(4) 0.067(2) Uani 1 1 d . . .
C262 1.1585(5) 0.6643(4) 0.2624(3) 0.0494(18) Uani 1 1 d . . .
C263 1.2579(4) 0.6411(4) 0.2788(3) 0.0478(18) Uani 1 1 d . . .
C264 1.3010(5) 0.5797(4) 0.2881(3) 0.0515(18) Uani 1 1 d . . .
C31A 0.6129(6) 1.1226(5) 0.2118(4) 0.067(2) Uani 1 1 d . . .
C31B 0.6818(6) 1.0453(5) 0.3063(3) 0.060(2) Uani 1 1 d . . .
C31C 0.5582(6) 1.1669(5) 0.3123(4) 0.067(2) Uani 1 1 d . . .
C32A 0.5293(6) 0.9631(4) 0.3448(4) 0.061(2) Uani 1 1 d . . .
C32B 0.3565(7) 0.9430(5) 0.2674(5) 0.076(3) Uani 1 1 d . . .
C32C 0.3984(6) 1.0786(5) 0.3322(4) 0.065(2) Uani 1 1 d . . .
C33A 0.5704(7) 0.5851(5) -0.0920(4) 0.073(2) Uani 1 1 d . . .
C33B 0.3906(7) 0.6034(4) -0.1444(4) 0.068(2) Uani 1 1 d . . .
C33C 0.4414(5) 0.5852(4) -0.0248(4) 0.061(2) Uani 1 1 d . . .
C342 0.5257(5) 0.9295(4) 0.1886(3) 0.0495(18) Uani 1 1 d . . .
C343 0.5048(5) 0.9954(4) 0.2257(3) 0.0536(19) Uani 1 1 d . . .
C344 0.4492(5) 1.0514(4) 0.2226(3) 0.058(2) Uani 1 1 d . . .
C34A 0.4141(7) 0.8465(6) -0.0448(5) 0.089(3) Uani 1 1 d . . .
C34B 0.2995(7) 0.7369(5) -0.1104(4) 0.079(3) Uani 1 1 d . . .
C34C 0.3698(6) 0.7328(6) 0.0102(5) 0.085(3) Uani 1 1 d . . .
C362 0.6062(5) 0.7397(4) 0.0196(3) 0.0550(19) Uani 1 1 d . . .
C363 0.5328(5) 0.7243(4) -0.0336(3) 0.0498(18) Uani 1 1 d . . .
C364 0.5070(6) 0.7329(4) -0.0890(3) 0.060(2) Uani 1 1 d . . .
C41A 1.1893(6) 1.0043(7) 0.3503(5) 0.090(3) Uani 1 1 d . . .
C41B 1.3360(6) 0.9853(5) 0.4403(4) 0.069(2) Uani 1 1 d . . .
C41C 1.1894(7) 1.0898(5) 0.4446(4) 0.080(3) Uani 1 1 d . . .
C42A 1.1524(6) 1.0230(6) 0.5445(4) 0.073(2) Uani 1 1 d . . .
C42B 1.2827(6) 0.9118(5) 0.5370(3) 0.065(2) Uani 1 1 d . . .
C42C 1.0915(7) 0.8803(6) 0.5231(4) 0.081(3) Uani 1 1 d . . .
C43A 0.9117(7) 0.9421(5) 0.0768(4) 0.069(2) Uani 1 1 d . . .
C43B 0.7160(7) 0.9471(5) 0.0801(4) 0.070(2) Uani 1 1 d . . .
C43C 0.8150(6) 1.0713(5) 0.0835(4) 0.064(2) Uani 1 1 d . . .
C442 1.1691(5) 0.8256(4) 0.3923(3) 0.058(2) Uani 1 1 d . . .
C443 1.1555(5) 0.8990(4) 0.4224(3) 0.057(2) Uani 1 1 d . . .
C444 1.0938(5) 0.9488(4) 0.4265(3) 0.059(2) Uani 1 1 d . . .
C44A 1.0393(7) 1.0026(6) 0.1919(4) 0.082(3) Uani 1 1 d . . .
C44B 0.9333(6) 1.1320(5) 0.1976(4) 0.074(2) Uani 1 1 d . . .
C44C 0.9542(5) 1.0441(4) 0.2827(5) 0.063(2) Uani 1 1 d . . .
C462 0.8727(5) 0.8762(4) 0.2113(3) 0.0544(19) Uani 1 1 d . . .
C463 0.8570(5) 0.9466(4) 0.1869(3) 0.056(2) Uani 1 1 d . . .
C464 0.8017(5) 1.0043(4) 0.1886(3) 0.0528(19) Uani 1 1 d . . .
C911 0.3770(10) 0.0132(10) 0.0693(5) 0.125(4) Uani 1 1 d . . .
C912 0.3087(13) -0.0380(7) 0.0719(5) 0.120(4) Uani 1 1 d . . .
C913 0.2200(11) -0.0193(13) 0.0726(7) 0.162(8) Uani 1 1 d . . .
C914 0.200(2) 0.0453(16) 0.0701(7) 0.220(14) Uani 1 1 d . . .
C915 0.263(3) 0.1089(12) 0.0710(10) 0.204(13) Uani 1 1 d . . .
C916 0.345(2) 0.0863(11) 0.0697(6) 0.175(10) Uani 1 1 d . . .
H12 0.9410 0.6151 0.3107 0.054 Uiso 1 1 calc R . .
H15 1.1595 0.4842 0.4234 0.058 Uiso 1 1 calc R . .
H17 1.0467 0.4858 0.2325 0.052 Uiso 1 1 calc R . .
H22 0.8141 0.5353 0.1929 0.046 Uiso 1 1 calc R . .
H25 1.0269 0.7051 0.1607 0.055 Uiso 1 1 calc R . .
H27 0.7145 0.6333 0.0837 0.057 Uiso 1 1 calc R . .
H32 0.7621 0.6978 0.2300 0.054 Uiso 1 1 calc R . .
H35 0.5366 0.8267 0.1182 0.056 Uiso 1 1 calc R . .
H37 0.7105 0.8660 0.3013 0.053 Uiso 1 1 calc R . .
H42 0.8029 0.7159 0.3637 0.050 Uiso 1 1 calc R . .
H45 1.0290 0.8573 0.3166 0.055 Uiso 1 1 calc R . .
H47 1.0207 0.7029 0.4518 0.059 Uiso 1 1 calc R . .
H144 1.0813 0.5556 0.6437 0.088 Uiso 1 1 calc R . .
H14A 1.1802 0.5228 0.5104 0.171 Uiso 1 1 calc R . .
H14B 1.0747 0.5104 0.5150 0.171 Uiso 1 1 calc R . .
H164 1.3368 0.2655 0.3560 0.064 Uiso 1 1 calc R . .
H16A 1.1725 0.3752 0.3798 0.060 Uiso 1 1 calc R . .
H16B 1.2511 0.4336 0.3754 0.060 Uiso 1 1 calc R . .
H18A 0.9515 0.3991 0.2559 0.079 Uiso 1 1 calc R . .
H18B 0.9018 0.4215 0.1951 0.079 Uiso 1 1 calc R . .
H18C 0.8665 0.4528 0.2501 0.079 Uiso 1 1 calc R . .
H244 1.0453 0.6134 0.0718 0.071 Uiso 1 1 calc R . .
H24A 0.9655 0.7803 0.1059 0.061 Uiso 1 1 calc R . .
H24B 0.8809 0.7870 0.0524 0.061 Uiso 1 1 calc R . .
H264 1.2821 0.5288 0.2917 0.062 Uiso 1 1 calc R . .
H26A 1.1312 0.6710 0.2960 0.059 Uiso 1 1 calc R . .
H26B 1.1562 0.7106 0.2459 0.059 Uiso 1 1 calc R . .
H28A 0.6653 0.5576 0.1682 0.080 Uiso 1 1 calc R . .
H28B 0.6812 0.5203 0.1089 0.080 Uiso 1 1 calc R . .
H28C 0.5946 0.5711 0.1101 0.080 Uiso 1 1 calc R . .
H344 0.4007 1.0706 0.1926 0.070 Uiso 1 1 calc R . .
H34A 0.4675 0.8999 0.1710 0.059 Uiso 1 1 calc R . .
H34B 0.5527 0.9448 0.1581 0.059 Uiso 1 1 calc R . .
H364 0.5347 0.7563 -0.1165 0.072 Uiso 1 1 calc R . .
H36A 0.6660 0.7195 0.0144 0.066 Uiso 1 1 calc R . .
H36B 0.6163 0.7928 0.0306 0.066 Uiso 1 1 calc R . .
H38A 0.5863 0.7922 0.3097 0.089 Uiso 1 1 calc R . .
H38B 0.6682 0.7972 0.3663 0.089 Uiso 1 1 calc R . .
H38C 0.6540 0.7260 0.3209 0.089 Uiso 1 1 calc R . .
H444 1.0259 0.9539 0.4093 0.071 Uiso 1 1 calc R . .
H44A 1.1677 0.8307 0.3522 0.069 Uiso 1 1 calc R . .
H44B 1.2317 0.8093 0.4099 0.069 Uiso 1 1 calc R . .
H464 0.7456 1.0170 0.2037 0.063 Uiso 1 1 calc R . .
H46A 0.8258 0.8384 0.1895 0.065 Uiso 1 1 calc R . .
H46B 0.9360 0.8594 0.2105 0.065 Uiso 1 1 calc R . .
H48A 0.8613 0.6980 0.4583 0.091 Uiso 1 1 calc R . .
H48B 0.9148 0.6263 0.4747 0.091 Uiso 1 1 calc R . .
H48C 0.8441 0.6257 0.4139 0.091 Uiso 1 1 calc R . .
H911 0.4388 0.0010 0.0674 0.150 Uiso 1 1 calc R . .
H912 0.3245 -0.0873 0.0733 0.144 Uiso 1 1 calc R . .
H913 0.1742 -0.0546 0.0749 0.195 Uiso 1 1 calc R . .
H914 0.1364 0.0552 0.0672 0.264 Uiso 1 1 calc R . .
H915 0.2449 0.1580 0.0722 0.245 Uiso 1 1 calc R . .
H916 0.3911 0.1227 0.0690 0.210 Uiso 1 1 calc R . .

loop_
_atom_site_aniso_label
_atom_site_aniso_U_11
_atom_site_aniso_U_22
_atom_site_aniso_U_33
_atom_site_aniso_U_12
_atom_site_aniso_U_13
_atom_site_aniso_U_23
Co11 0.0665(7) 0.0860(9) 0.0615(8) -0.0001(6) 0.0096(6) -0.0116(6)
Co12 0.0510(6) 0.1363(12) 0.0558(8) 0.0067(7) 0.0063(5) 0.0336(8)
Co13 0.0547(6) 0.0520(6) 0.0546(7) 0.0173(5) 0.0026(5) 0.0058(5)
Co14 0.0501(6) 0.0589(7) 0.0580(7) 0.0194(5) 0.0064(5) 0.0083(5)
Co21 0.0584(6) 0.0554(6) 0.0468(6) 0.0109(5) 0.0098(5) 0.0054(5)
Co22 0.0629(7) 0.0653(7) 0.0688(8) 0.0050(6) 0.0244(6) 0.0050(6)
Co23 0.0422(5) 0.0628(7) 0.0478(6) 0.0065(5) 0.0016(5) 0.0055(5)
Co24 0.0426(5) 0.0620(7) 0.0516(6) 0.0068(5) 0.0060(5) 0.0056(5)
Co31 0.0633(6) 0.0517(6) 0.0498(7) 0.0173(5) 0.0088(5) 0.0110(5)
Co32 0.0581(6) 0.0519(6) 0.0621(7) 0.0201(5) 0.0128(5) 0.0094(5)
Co33 0.0612(6) 0.0579(7) 0.0442(6) 0.0010(5) -0.0010(5) 0.0073(5)
Co34 0.0625(7) 0.0633(7) 0.0593(7) 0.0131(5) -0.0077(5) 0.0152(6)
Co41 0.0503(6) 0.0685(7) 0.0534(7) 0.0046(5) 0.0038(5) 0.0091(5)
Co42 0.0591(6) 0.0599(7) 0.0492(7) 0.0096(5) 0.0079(5) 0.0047(5)
Co43 0.0679(7) 0.0562(6) 0.0497(7) 0.0096(5) 0.0060(5) 0.0173(5)
Co44 0.0585(6) 0.0600(7) 0.0535(7) 0.0056(5) 0.0024(5) 0.0167(5)
O11A 0.091(5) 0.102(5) 0.081(5) 0.017(4) 0.007(4) 0.002(4)
O11B 0.134(8) 0.252(13) 0.165(10) -0.020(8) 0.039(7) -0.111(10)
O11C 0.117(6) 0.073(5) 0.158(8) 0.007(4) 0.052(6) 0.023(5)
O12A 0.086(5) 0.103(6) 0.093(5) 0.024(4) 0.004(4) 0.026(4)
O12B 0.155(8) 0.187(10) 0.125(8) -0.089(8) -0.075(7) 0.065(7)
O12C 0.244(14) 0.54(3) 0.251(15) 0.223(17) 0.204(14) 0.253(18)
O13A 0.083(4) 0.074(4) 0.114(6) 0.024(4) 0.011(4) -0.015(4)
O13B 0.058(3) 0.080(4) 0.070(4) 0.017(3) -0.002(3) 0.018(3)
O13C 0.148(7) 0.092(5) 0.083(5) -0.024(5) 0.039(5) 0.003(4)
O141 0.115(5) 0.077(4) 0.034(3) 0.056(3) 0.004(3) 0.014(3)
O14A 0.072(4) 0.082(5) 0.139(7) -0.008(4) -0.020(4) 0.001(5)
O14B 0.079(4) 0.055(3) 0.067(4) 0.006(3) -0.006(3) 0.009(3)
O14C 0.090(4) 0.083(4) 0.085(5) 0.037(4) 0.040(4) 0.012(3)
O161 0.055(3) 0.054(3) 0.041(3) 0.024(2) 0.000(2) 0.007(2)
O21A 0.092(5) 0.083(5) 0.088(5) -0.016(4) 0.028(4) -0.001(4)
O21B 0.088(4) 0.075(4) 0.074(4) 0.026(3) 0.027(3) 0.002(3)
O21C 0.101(5) 0.086(5) 0.088(5) 0.041(4) -0.006(4) 0.019(4)
O22A 0.099(6) 0.158(9) 0.170(9) -0.022(6) 0.011(6) -0.077(7)
O22B 0.140(7) 0.087(5) 0.126(7) 0.036(5) 0.059(5) 0.055(5)
O22C 0.099(5) 0.092(5) 0.131(6) 0.010(4) 0.064(5) -0.005(4)
O23A 0.093(5) 0.164(7) 0.062(5) -0.028(5) 0.021(4) 0.016(5)
O23B 0.094(5) 0.061(4) 0.092(5) 0.003(4) 0.023(4) -0.006(4)
O23C 0.047(3) 0.105(5) 0.094(5) 0.022(3) -0.004(3) 0.004(4)
O241 0.043(3) 0.051(3) 0.052(3) 0.012(2) 0.007(2) 0.016(2)
O24A 0.069(4) 0.097(5) 0.047(4) 0.007(3) -0.010(3) 0.003(3)
O24B 0.089(5) 0.084(5) 0.099(5) -0.012(4) 0.035(4) 0.019(4)
O24C 0.075(4) 0.126(6) 0.085(5) 0.043(4) 0.015(4) -0.003(4)
O261 0.039(3) 0.053(3) 0.052(3) 0.007(2) 0.000(2) -0.002(2)
O31A 0.122(6) 0.100(5) 0.083(5) 0.017(4) 0.044(4) 0.049(4)
O31B 0.059(3) 0.096(4) 0.063(4) 0.025(3) 0.004(3) 0.024(3)
O31C 0.121(5) 0.057(4) 0.087(5) 0.013(4) 0.039(4) -0.004(4)
O32A 0.086(4) 0.085(4) 0.071(4) 0.029(4) 0.010(3) 0.031(4)
O32B 0.073(4) 0.080(5) 0.169(8) -0.001(4) 0.018(5) 0.008(5)
O32C 0.113(5) 0.061(4) 0.103(5) 0.027(4) 0.057(4) 0.005(3)
O33A 0.095(5) 0.098(5) 0.121(6) 0.023(4) 0.037(5) -0.009(4)
O33B 0.118(5) 0.077(4) 0.057(4) -0.009(4) -0.015(4) 0.013(3)
O33C 0.100(5) 0.075(4) 0.062(4) -0.003(3) 0.015(3) 0.024(3)
O341 0.048(3) 0.049(3) 0.045(3) 0.024(2) -0.004(2) 0.002(2)
O34A 0.105(5) 0.066(5) 0.164(8) 0.006(4) 0.005(5) -0.011(5)
O34B 0.082(5) 0.095(5) 0.121(6) 0.009(4) -0.032(5) 0.025(4)
O34C 0.072(4) 0.149(7) 0.089(6) 0.032(4) 0.029(4) 0.006(5)
O361 0.049(3) 0.051(3) 0.030(3) 0.009(2) 0.003(2) 0.006(2)
O41A 0.067(4) 0.288(12) 0.065(5) 0.033(6) 0.008(4) 0.053(6)
O41B 0.059(4) 0.141(6) 0.087(5) 0.009(4) 0.005(4) 0.028(4)
O41C 0.112(6) 0.077(5) 0.192(9) 0.009(5) 0.037(6) 0.017(6)
O42A 0.114(5) 0.099(5) 0.074(5) 0.033(4) 0.010(4) -0.016(4)
O42B 0.077(4) 0.091(5) 0.072(4) 0.019(4) -0.003(3) 0.015(3)
O42C 0.105(6) 0.119(6) 0.137(7) -0.005(5) 0.048(5) 0.043(5)
O43A 0.113(5) 0.073(4) 0.093(5) 0.019(4) 0.047(4) 0.001(4)
O43B 0.085(5) 0.069(4) 0.086(5) -0.006(4) -0.005(4) 0.014(3)
O43C 0.094(4) 0.067(4) 0.077(4) 0.003(3) -0.005(3) 0.031(4)
O441 0.047(3) 0.054(3) 0.049(3) 0.008(2) -0.006(2) 0.002(2)
O44A 0.088(5) 0.194(9) 0.082(5) 0.046(6) 0.018(4) 0.005(5)
O44B 0.092(5) 0.070(4) 0.105(5) -0.006(4) -0.025(4) 0.025(4)
O44C 0.082(4) 0.084(4) 0.051(4) 0.006(3) -0.005(3) 0.011(3)
O461 0.069(3) 0.041(3) 0.040(3) 0.016(2) 0.014(2) 0.013(2)
C11 0.036(4) 0.042(4) 0.038(4) 0.016(3) 0.007(3) 0.007(3)
C12 0.039(4) 0.056(4) 0.040(5) 0.008(3) 0.003(3) 0.019(4)
C13 0.050(4) 0.044(4) 0.036(4) 0.015(3) 0.005(3) 0.016(3)
C14 0.060(5) 0.064(5) 0.043(5) 0.028(4) 0.006(4) 0.016(4)
C15 0.057(4) 0.051(4) 0.038(5) 0.024(4) 0.007(3) 0.011(4)
C16 0.055(4) 0.039(4) 0.041(5) 0.015(3) 0.014(3) 0.006(3)
C17 0.037(4) 0.043(4) 0.047(5) 0.015(3) 0.005(3) 0.007(3)
C18 0.058(4) 0.046(4) 0.053(5) 0.012(4) 0.005(4) 0.015(4)
C21 0.041(4) 0.046(4) 0.034(4) 0.007(3) 0.008(3) 0.002(3)
C22 0.036(4) 0.043(4) 0.034(4) 0.006(3) 0.006(3) 0.001(3)
C23 0.030(3) 0.039(4) 0.040(4) 0.005(3) 0.001(3) 0.001(3)
C24 0.055(4) 0.054(4) 0.023(4) 0.019(4) 0.002(3) 0.000(3)
C25 0.044(4) 0.050(4) 0.045(4) 0.002(3) 0.010(3) 0.011(4)
C26 0.032(4) 0.051(4) 0.035(4) 0.008(3) 0.001(3) -0.002(3)
C27 0.041(4) 0.054(5) 0.042(4) 0.012(3) -0.003(3) 0.005(3)
C28 0.035(4) 0.055(5) 0.061(5) 0.008(3) 0.000(3) -0.005(4)
C31 0.036(4) 0.041(4) 0.042(5) 0.006(3) 0.001(3) 0.004(3)
C32 0.041(4) 0.046(4) 0.047(5) 0.014(3) 0.007(3) 0.007(4)
C33 0.031(3) 0.056(4) 0.037(4) 0.007(3) 0.000(3) 0.009(3)
C34 0.046(4) 0.042(4) 0.045(5) 0.012(3) 0.007(3) 0.009(3)
C35 0.040(4) 0.053(4) 0.042(5) 0.013(3) -0.001(3) 0.007(4)
C36 0.041(4) 0.044(4) 0.037(4) 0.006(3) 0.002(3) 0.005(3)
C37 0.049(4) 0.039(4) 0.040(4) 0.016(3) 0.002(3) 0.002(3)
C38 0.055(5) 0.084(6) 0.040(5) 0.017(4) 0.009(4) 0.012(4)
C41 0.047(4) 0.038(4) 0.034(4) 0.010(3) -0.001(3) -0.001(3)
C42 0.048(4) 0.037(4) 0.040(4) 0.006(3) 0.007(3) 0.008(3)
C43 0.062(5) 0.042(4) 0.037(4) 0.018(4) 0.003(4) 0.006(3)
C44 0.046(4) 0.044(4) 0.040(4) 0.014(3) 0.006(3) 0.002(3)
C45 0.051(4) 0.047(4) 0.039(4) 0.001(3) 0.006(3) 0.009(3)
C46 0.047(4) 0.044(4) 0.034(4) 0.011(3) 0.000(3) 0.005(3)
C47 0.062(5) 0.053(4) 0.033(4) 0.025(4) 0.009(3) 0.011(3)
C48 0.081(6) 0.059(5) 0.052(5) 0.034(4) 0.028(4) 0.021(4)
C11A 0.071(6) 0.082(7) 0.071(7) -0.002(5) 0.008(5) -0.002(5)
C11B 0.103(8) 0.170(12) 0.080(8) -0.009(8) 0.035(7) -0.038(8)
C11C 0.100(8) 0.055(6) 0.101(9) 0.002(5) 0.024(7) 0.001(6)
C12A 0.049(5) 0.110(8) 0.060(6) 0.018(5) 0.003(4) 0.010(6)
C12B 0.097(8) 0.130(10) 0.092(9) -0.029(7) -0.026(7) 0.060(8)
C12C 0.145(13) 0.36(3) 0.175(16) 0.091(16) 0.087(12) 0.190(18)
C13A 0.068(5) 0.061(6) 0.071(6) 0.020(5) 0.000(4) -0.002(5)
C13B 0.053(5) 0.056(5) 0.064(6) 0.011(4) 0.007(4) 0.008(4)
C13C 0.101(7) 0.062(6) 0.041(5) 0.000(5) 0.010(5) -0.010(4)
C142 0.296(19) 0.074(7) 0.035(6) 0.014(9) -0.014(8) 0.022(5)
C143 0.076(5) 0.080(6) 0.031(5) 0.013(4) -0.002(4) 0.019(4)
C144 0.041(4) 0.110(7) 0.068(6) 0.004(4) -0.003(4) 0.035(5)
C14A 0.071(6) 0.072(6) 0.088(7) 0.026(5) 0.018(5) 0.018(5)
C14B 0.056(5) 0.052(5) 0.064(6) 0.007(4) 0.001(4) 0.006(4)
C14C 0.061(5) 0.080(6) 0.068(6) 0.015(5) 0.016(5) 0.022(5)
C162 0.052(4) 0.050(4) 0.042(4) 0.020(4) -0.002(3) 0.007(3)
C163 0.047(4) 0.046(4) 0.053(5) 0.018(4) 0.001(3) 0.007(4)
C164 0.058(4) 0.058(5) 0.040(4) 0.017(4) 0.002(3) 0.006(4)
C21A 0.060(5) 0.064(6) 0.065(6) 0.012(5) 0.008(4) -0.008(5)
C21B 0.077(6) 0.062(5) 0.048(5) 0.012(4) 0.010(4) 0.017(4)
C21C 0.079(6) 0.060(5) 0.055(5) 0.002(5) 0.005(5) 0.003(4)
C22A 0.071(7) 0.090(8) 0.139(11) 0.002(6) 0.035(7) -0.021(7)
C22B 0.093(7) 0.086(7) 0.078(7) 0.012(6) 0.036(6) 0.009(6)
C22C 0.072(6) 0.072(6) 0.073(6) 0.002(5) 0.023(5) 0.007(5)
C23A 0.057(5) 0.082(6) 0.066(6) -0.004(4) -0.004(5) 0.003(5)
C23B 0.064(5) 0.070(6) 0.058(6) 0.009(5) 0.008(4) -0.006(5)
C23C 0.067(6) 0.072(6) 0.052(5) 0.012(5) -0.001(4) 0.003(4)
C242 0.067(5) 0.045(4) 0.042(4) 0.009(4) 0.011(4) 0.014(3)
C243 0.048(4) 0.053(5) 0.042(4) 0.004(4) 0.004(3) 0.005(4)
C244 0.062(5) 0.069(5) 0.045(5) 0.015(4) 0.009(4) 0.006(4)
C24A 0.058(5) 0.065(5) 0.074(7) 0.014(4) 0.026(5) 0.019(5)
C24B 0.052(5) 0.099(7) 0.050(5) 0.002(5) 0.008(4) 0.011(5)
C24C 0.045(5) 0.086(6) 0.067(6) 0.020(5) 0.014(4) -0.005(5)
C262 0.042(4) 0.053(4) 0.051(5) 0.006(3) 0.009(3) 0.002(4)
C263 0.036(4) 0.050(4) 0.054(5) 0.004(3) 0.006(3) 0.005(4)
C264 0.044(4) 0.054(5) 0.054(5) 0.009(4) 0.005(3) 0.008(4)
C31A 0.079(6) 0.053(5) 0.065(6) 0.020(4) 0.009(5) 0.007(5)
C31B 0.074(6) 0.067(5) 0.038(5) 0.003(5) 0.009(4) 0.008(4)
C31C 0.082(6) 0.056(5) 0.061(6) 0.012(5) 0.017(5) 0.006(5)
C32A 0.072(5) 0.052(5) 0.065(6) 0.006(4) 0.024(5) 0.015(4)
C32B 0.068(6) 0.055(6) 0.110(8) 0.026(5) 0.029(6) 0.016(5)
C32C 0.072(5) 0.063(5) 0.068(6) 0.023(5) 0.025(5) 0.021(5)
C33A 0.089(7) 0.062(6) 0.065(6) 0.001(5) 0.015(5) -0.002(4)
C33B 0.092(6) 0.057(5) 0.048(6) 0.003(5) 0.000(5) 0.016(4)
C33C 0.060(5) 0.054(5) 0.058(6) 0.005(4) -0.005(4) 0.005(4)
C342 0.055(4) 0.046(4) 0.043(4) 0.020(3) 0.002(3) 0.003(3)
C343 0.051(4) 0.059(5) 0.046(5) 0.011(4) -0.005(3) 0.017(4)
C344 0.063(5) 0.045(4) 0.063(5) 0.023(4) 0.007(4) 0.002(4)
C34A 0.079(6) 0.075(7) 0.092(8) 0.016(5) -0.017(5) -0.001(6)
C34B 0.070(6) 0.068(6) 0.086(7) 0.015(5) -0.014(5) 0.025(5)
C34C 0.059(6) 0.110(8) 0.083(8) 0.043(5) 0.010(5) 0.006(6)
C362 0.047(4) 0.062(5) 0.051(5) 0.007(4) 0.005(4) 0.003(4)
C363 0.051(4) 0.054(5) 0.042(5) 0.005(3) 0.003(4) 0.011(4)
C364 0.076(5) 0.059(5) 0.042(5) 0.007(4) 0.008(4) 0.005(4)
C41A 0.049(5) 0.150(10) 0.070(7) 0.010(6) 0.009(5) 0.023(7)
C41B 0.050(5) 0.089(6) 0.065(6) -0.002(5) 0.003(4) 0.016(5)
C41C 0.082(6) 0.057(6) 0.102(8) 0.007(5) 0.023(6) 0.006(5)
C42A 0.080(6) 0.087(7) 0.045(5) 0.019(5) 0.005(4) 0.001(5)
C42B 0.066(6) 0.072(6) 0.049(5) 0.009(5) 0.001(4) 0.001(4)
C42C 0.085(7) 0.090(7) 0.071(7) 0.028(6) 0.019(5) 0.022(5)
C43A 0.091(7) 0.050(5) 0.063(6) 0.010(5) 0.005(5) 0.021(4)
C43B 0.091(7) 0.059(5) 0.057(6) 0.004(5) 0.008(5) 0.017(4)
C43C 0.067(5) 0.061(6) 0.057(5) 0.004(4) -0.001(4) 0.013(5)
C442 0.038(4) 0.064(5) 0.063(5) 0.011(4) 0.003(4) -0.006(4)
C443 0.042(4) 0.079(6) 0.046(5) 0.005(4) 0.008(3) -0.004(4)
C444 0.045(4) 0.070(5) 0.058(5) 0.002(4) 0.007(4) 0.002(4)
C44A 0.063(6) 0.118(8) 0.056(6) 0.009(6) -0.003(5) 0.010(5)
C44B 0.078(6) 0.067(6) 0.065(6) 0.000(5) -0.010(5) 0.021(5)
C44C 0.057(5) 0.046(5) 0.078(7) 0.006(4) -0.002(5) 0.005(5)
C462 0.057(4) 0.055(5) 0.050(5) 0.007(4) 0.005(4) 0.015(4)
C463 0.058(5) 0.068(5) 0.042(5) 0.003(4) 0.005(4) 0.016(4)
C464 0.056(4) 0.049(4) 0.052(5) 0.018(4) 0.008(4) 0.010(4)
C911 0.128(10) 0.161(14) 0.066(8) -0.005(11) -0.015(7) 0.009(8)
C912 0.179(14) 0.092(9) 0.078(8) -0.010(10) 0.006(9) 0.016(7)
C913 0.096(10) 0.25(2) 0.134(13) 0.061(12) 0.035(9) -0.021(13)
C914 0.31(3) 0.24(3) 0.103(12) 0.19(3) 0.027(16) 0.013(16)
C915 0.38(4) 0.103(14) 0.130(16) 0.06(2) 0.08(2) -0.021(12)
C916 0.36(3) 0.103(14) 0.057(9) -0.012(16) 0.040(14) -0.001(8)

loop_
_atom_type_symbol
_atom_type_radius_bond
Co 1.16
O 0.73
C 0.77
H 0.32

loop_
_geom_angle_atom_site_label_1
_geom_angle_atom_site_label_2
_geom_angle_atom_site_label_3
_geom_angle
_geom_angle_site_symmetry_1
_geom_angle_site_symmetry_2
_geom_angle_site_symmetry_3
_geom_angle_publ_flag
C11B Co11 C11A 98.1(5) . . . ?
C11B Co11 C11C 106.4(6) . . . ?
C11A Co11 C11C 102.8(5) . . . ?
C11B Co11 C144 110.3(6) . . . ?
C11A Co11 C144 94.0(4) . . . ?
C11C Co11 C144 136.7(4) . . . ?
C11B Co11 C143 146.5(6) . . . ?
C11A Co11 C143 98.5(4) . . . ?
C11C Co11 C143 97.9(4) . . . ?
C144 Co11 C143 39.7(3) . . . ?
C11B Co11 Co12 102.1(5) . . . ?
C11A Co11 Co12 144.0(3) . . . ?
C11C Co11 Co12 99.6(3) . . . ?
C144 Co11 Co12 51.0(2) . . . ?
C143 Co11 Co12 50.4(2) . . . ?
C12A Co12 C12C 106.2(7) . . . ?
C12A Co12 C12B 99.2(5) . . . ?
C12C Co12 C12B 105.3(9) . . . ?
C12A Co12 C143 110.1(4) . . . ?
C12C Co12 C143 90.2(6) . . . ?
C12B Co12 C143 141.6(5) . . . ?
C12A Co12 C144 92.2(4) . . . ?
C12C Co12 C144 129.7(7) . . . ?
C12B Co12 C144 117.7(5) . . . ?
C143 Co12 C144 39.7(3) . . . ?
C12A Co12 Co11 140.4(3) . . . ?
C12C Co12 Co11 108.0(5) . . . ?
C12B Co12 Co11 90.6(4) . . . ?
C143 Co12 Co11 51.1(3) . . . ?
C144 Co12 Co11 50.1(3) . . . ?
C13C Co13 C13A 98.3(4) . . . ?
C13C Co13 C13B 101.0(4) . . . ?
C13A Co13 C13B 106.2(4) . . . ?
C13C Co13 C163 99.4(3) . . . ?
C13A Co13 C163 141.7(3) . . . ?
C13B Co13 C163 103.3(3) . . . ?
C13C Co13 C164 100.7(4) . . . ?
C13A Co13 C164 103.6(3) . . . ?
C13B Co13 C164 139.8(3) . . . ?
C163 Co13 C164 39.7(3) . . . ?
C13C Co13 Co14 148.1(3) . . . ?
C13A Co13 Co14 101.9(3) . . . ?
C13B Co13 Co14 96.7(3) . . . ?
C163 Co13 Co14 50.3(2) . . . ?
C164 Co13 Co14 50.6(2) . . . ?
C14A Co14 C14B 99.2(4) . . . ?
C14A Co14 C14C 102.7(4) . . . ?
C14B Co14 C14C 107.8(4) . . . ?
C14A Co14 C163 98.1(4) . . . ?
C14B Co14 C163 102.7(3) . . . ?
C14C Co14 C163 139.4(3) . . . ?
C14A Co14 C164 98.8(4) . . . ?
C14B Co14 C164 140.7(3) . . . ?
C14C Co14 C164 101.9(3) . . . ?
C163 Co14 C164 40.1(3) . . . ?
C14A Co14 Co13 147.1(3) . . . ?
C14B Co14 Co13 99.1(3) . . . ?
C14C Co14 Co13 97.3(3) . . . ?
C163 Co14 Co13 51.2(2) . . . ?
C164 Co14 Co13 51.2(2) . . . ?
C21A Co21 C21B 98.6(4) . . . ?
C21A Co21 C21C 101.1(4) . . . ?
C21B Co21 C21C 106.3(4) . . . ?
C21A Co21 C244 97.6(4) . . . ?
C21B Co21 C244 105.9(3) . . . ?
C21C Co21 C244 139.6(4) . . . ?
C21A Co21 C243 102.2(3) . . . ?
C21B Co21 C243 141.1(3) . . . ?
C21C Co21 C243 101.5(3) . . . ?
C244 Co21 C243 39.1(3) . . . ?
C21A Co21 Co22 147.1(3) . . . ?
C21B Co21 Co22 96.9(3) . . . ?
C21C Co21 Co22 102.2(3) . . . ?
C244 Co21 Co22 50.1(2) . . . ?
C243 Co21 Co22 50.3(2) . . . ?
C22A Co22 C22B 101.6(5) . . . ?
C22A Co22 C22C 100.7(4) . . . ?
C22B Co22 C22C 105.5(4) . . . ?
C22A Co22 C244 98.0(5) . . . ?
C22B Co22 C244 141.8(4) . . . ?
C22C Co22 C244 102.7(4) . . . ?
C22A Co22 C243 96.5(4) . . . ?
C22B Co22 C243 105.3(4) . . . ?
C22C Co22 C243 140.7(4) . . . ?
C244 Co22 C243 39.5(3) . . . ?
C22A Co22 Co21 145.6(4) . . . ?
C22B Co22 Co21 98.8(3) . . . ?
C22C Co22 Co21 100.3(3) . . . ?
C244 Co22 Co21 50.7(2) . . . ?
C243 Co22 Co21 51.1(2) . . . ?
C23A Co23 C23B 100.8(4) . . . ?
C23A Co23 C23C 100.3(4) . . . ?
C23B Co23 C23C 105.7(4) . . . ?
C23A Co23 C263 101.1(3) . . . ?
C23B Co23 C263 103.4(3) . . . ?
C23C Co23 C263 139.6(3) . . . ?
C23A Co23 C264 97.4(4) . . . ?
C23B Co23 C264 142.2(3) . . . ?
C23C Co23 C264 103.2(3) . . . ?
C263 Co23 C264 40.1(3) . . . ?
C23A Co23 Co24 147.1(3) . . . ?
C23B Co23 Co24 102.7(3) . . . ?
C23C Co23 Co24 95.2(3) . . . ?
C263 Co23 Co24 51.0(2) . . . ?
C264 Co23 Co24 50.5(2) . . . ?
C24B Co24 C24C 106.3(4) . . . ?
C24B Co24 C24A 97.6(4) . . . ?
C24C Co24 C24A 99.5(4) . . . ?
C24B Co24 C264 142.1(3) . . . ?
C24C Co24 C264 99.6(4) . . . ?
C24A Co24 C264 104.9(3) . . . ?
C24B Co24 C263 107.8(3) . . . ?
C24C Co24 C263 138.9(4) . . . ?
C24A Co24 C263 98.1(3) . . . ?
C264 Co24 C263 39.7(3) . . . ?
C24B Co24 Co23 96.0(3) . . . ?
C24C Co24 Co23 104.5(3) . . . ?
C24A Co24 Co23 147.8(2) . . . ?
C264 Co24 Co23 50.3(2) . . . ?
C263 Co24 Co23 49.8(2) . . . ?
C31A Co31 C31B 102.0(4) . . . ?
C31A Co31 C31C 99.0(4) . . . ?
C31B Co31 C31C 105.5(4) . . . ?
C31A Co31 C344 96.2(4) . . . ?
C31B Co31 C344 140.6(3) . . . ?
C31C Co31 C344 105.8(3) . . . ?
C31A Co31 C343 101.5(4) . . . ?
C31B Co31 C343 101.7(3) . . . ?
C31C Co31 C343 141.5(4) . . . ?
C344 Co31 C343 40.0(3) . . . ?
C31A Co31 Co32 146.5(3) . . . ?
C31B Co31 Co32 102.2(3) . . . ?
C31C Co31 Co32 96.5(3) . . . ?
C344 Co31 Co32 50.8(2) . . . ?
C343 Co31 Co32 50.8(2) . . . ?
C32B Co32 C32A 101.4(4) . . . ?
C32B Co32 C32C 100.9(4) . . . ?
C32A Co32 C32C 105.5(4) . . . ?
C32B Co32 C343 97.9(4) . . . ?
C32A Co32 C343 104.8(3) . . . ?
C32C Co32 C343 140.1(3) . . . ?
C32B Co32 C344 100.3(4) . . . ?
C32A Co32 C344 141.0(3) . . . ?
C32C Co32 C344 101.7(3) . . . ?
C343 Co32 C344 39.9(3) . . . ?
C32B Co32 Co31 147.2(3) . . . ?
C32A Co32 Co31 96.8(3) . . . ?
C32C Co32 Co31 100.2(3) . . . ?
C343 Co32 Co31 50.7(2) . . . ?
C344 Co32 Co31 50.7(2) . . . ?
C33A Co33 C33B 97.9(4) . . . ?
C33A Co33 C33C 100.9(4) . . . ?
C33B Co33 C33C 106.2(4) . . . ?
C33A Co33 C364 102.6(4) . . . ?
C33B Co33 C364 102.6(3) . . . ?
C33C Co33 C364 139.5(3) . . . ?
C33A Co33 C363 102.9(4) . . . ?
C33B Co33 C363 140.6(3) . . . ?
C33C Co33 C363 102.2(3) . . . ?
C364 Co33 C363 40.4(3) . . . ?
C33A Co33 Co34 150.6(3) . . . ?
C33B Co33 Co34 99.2(3) . . . ?
C33C Co33 Co34 97.0(2) . . . ?
C364 Co33 Co34 50.3(2) . . . ?
C363 Co33 Co34 50.2(2) . . . ?
C34A Co34 C34C 101.9(5) . . . ?
C34A Co34 C34B 98.8(4) . . . ?
C34C Co34 C34B 107.0(5) . . . ?
C34A Co34 C363 101.9(4) . . . ?
C34C Co34 C363 99.4(3) . . . ?
C34B Co34 C363 142.1(4) . . . ?
C34A Co34 C364 96.7(4) . . . ?
C34C Co34 C364 139.2(4) . . . ?
C34B Co34 C364 105.6(4) . . . ?
C363 Co34 C364 40.8(3) . . . ?
C34A Co34 Co33 147.0(4) . . . ?
C34C Co34 Co33 101.4(3) . . . ?
C34B Co34 Co33 96.4(3) . . . ?
C363 Co34 Co33 51.1(2) . . . ?
C364 Co34 Co33 50.8(2) . . . ?
C41A Co41 C41C 94.9(5) . . . ?
C41A Co41 C41B 100.2(4) . . . ?
C41C Co41 C41B 108.0(4) . . . ?
C41A Co41 C444 100.7(4) . . . ?
C41C Co41 C444 101.3(4) . . . ?
C41B Co41 C444 142.1(4) . . . ?
C41A Co41 C443 101.7(4) . . . ?
C41C Co41 C443 139.5(4) . . . ?
C41B Co41 C443 105.0(4) . . . ?
C444 Co41 C443 39.6(3) . . . ?
C41A Co41 Co42 149.8(3) . . . ?
C41C Co41 Co42 99.7(3) . . . ?
C41B Co41 Co42 100.0(3) . . . ?
C444 Co41 Co42 50.7(2) . . . ?
C443 Co41 Co42 51.3(2) . . . ?
C42C Co42 C42A 99.2(4) . . . ?
C42C Co42 C42B 102.1(4) . . . ?
C42A Co42 C42B 104.7(4) . . . ?
C42C Co42 C444 97.9(4) . . . ?
C42A Co42 C444 104.9(4) . . . ?
C42B Co42 C444 140.8(3) . . . ?
C42C Co42 C443 100.3(4) . . . ?
C42A Co42 C443 141.3(4) . . . ?
C42B Co42 C443 103.4(3) . . . ?
C444 Co42 C443 39.4(3) . . . ?
C42C Co42 Co41 147.1(3) . . . ?
C42A Co42 Co41 97.8(3) . . . ?
C42B Co42 Co41 100.5(3) . . . ?
C444 Co42 Co41 50.4(2) . . . ?
C443 Co42 Co41 51.0(2) . . . ?
C43B Co43 C43C 96.6(4) . . . ?
C43B Co43 C43A 106.8(4) . . . ?
C43C Co43 C43A 100.9(4) . . . ?
C43B Co43 C464 94.2(4) . . . ?
C43C Co43 C464 107.0(3) . . . ?
C43A Co43 C464 142.7(3) . . . ?
C43B Co43 C463 102.9(4) . . . ?
C43C Co43 C463 142.6(4) . . . ?
C43A Co43 C463 103.4(3) . . . ?
C464 Co43 C463 40.7(3) . . . ?
C43B Co43 Co44 145.0(3) . . . ?
C43C Co43 Co44 96.4(3) . . . ?
C43A Co43 Co44 102.4(3) . . . ?
C464 Co43 Co44 50.8(2) . . . ?
C463 Co43 Co44 50.9(2) . . . ?
C44B Co44 C44A 107.6(5) . . . ?
C44B Co44 C44C 99.6(4) . . . ?
C44A Co44 C44C 103.2(4) . . . ?
C44B Co44 C464 106.2(4) . . . ?
C44A Co44 C464 136.5(4) . . . ?
C44C Co44 C464 97.2(3) . . . ?
C44B Co44 C463 144.3(4) . . . ?
C44A Co44 C463 98.1(4) . . . ?
C44C Co44 C463 98.2(3) . . . ?
C464 Co44 C463 40.6(3) . . . ?
C44B Co44 Co43 100.6(3) . . . ?
C44A Co44 Co43 96.6(3) . . . ?
C44C Co44 Co43 145.8(3) . . . ?
C464 Co44 Co43 50.6(2) . . . ?
C463 Co44 Co43 51.0(2) . . . ?
C142 O141 C14 122.2(7) . . . ?
C16 O161 C162 116.0(5) . . . ?
C24 O241 C242 117.5(5) . . . ?
C26 O261 C262 117.7(5) . . . ?
C34 O341 C342 116.0(5) . . . ?
C36 O361 C362 115.7(5) . . . ?
C44 O441 C442 118.1(5) . . . ?
C46 O461 C462 116.1(5) . . . ?
C16 C11 C12 116.9(6) . . . ?
C16 C11 C17 121.4(5) . . . ?
C12 C11 C17 121.7(5) . . . ?
C11 C12 C13 124.1(6) . . . ?
C11 C12 H12 118.00 . . . ?
C13 C12 H12 118.00 . . . ?
C12 C13 C14 116.3(6) . . . ?
C12 C13 C47 123.5(6) . . . ?
C14 C13 C47 120.1(6) . . . ?
O141 C14 C13 117.5(6) . . . ?
O141 C14 C15 122.2(6) . . . ?
C13 C14 C15 120.4(7) . . . ?
C16 C15 C14 120.0(6) . . . ?
C16 C15 H15 120.00 . . . ?
C14 C15 H15 120.00 . . . ?
C15 C16 C11 122.2(6) . . . ?
C15 C16 O161 121.9(6) . . . ?
C11 C16 O161 115.9(6) . . . ?
C11 C17 C21 113.2(5) . . . ?
C11 C17 C18 110.7(6) . . . ?
C21 C17 C18 112.6(5) . . . ?
C11 C17 H17 106.60 . . . ?
C21 C17 H17 106.60 . . . ?
C18 C17 H17 106.60 . . . ?
C17 C18 H18A 109.50 . . . ?
C17 C18 H18B 109.50 . . . ?
H18A C18 H18B 109.50 . . . ?
C17 C18 H18C 109.50 . . . ?
H18A C18 H18C 109.50 . . . ?
H18B C18 H18C 109.50 . . . ?
C26 C21 C22 117.6(6) . . . ?
C26 C21 C17 119.4(6) . . . ?
C22 C21 C17 123.1(6) . . . ?
C23 C22 C21 123.1(6) . . . ?
C23 C22 H22 118.40 . . . ?
C21 C22 H22 118.40 . . . ?
C22 C23 C24 117.3(6) . . . ?
C22 C23 C27 124.5(6) . . . ?
C24 C23 C27 118.2(6) . . . ?
C23 C24 O241 115.9(6) . . . ?
C23 C24 C25 122.4(6) . . . ?
O241 C24 C25 121.6(7) . . . ?
C24 C25 C26 117.2(6) . . . ?
C24 C25 H25 121.40 . . . ?
C26 C25 H25 121.40 . . . ?
C21 C26 O261 118.5(6) . . . ?
C21 C26 C25 122.1(6) . . . ?
O261 C26 C25 119.0(6) . . . ?
C31 C27 C28 110.2(6) . . . ?
C31 C27 C23 111.2(5) . . . ?
C28 C27 C23 112.6(6) . . . ?
C31 C27 H27 107.50 . . . ?
C28 C27 H27 107.50 . . . ?
C23 C27 H27 107.50 . . . ?
C27 C28 H28A 109.50 . . . ?
C27 C28 H28B 109.50 . . . ?
H28A C28 H28B 109.50 . . . ?
C27 C28 H28C 109.50 . . . ?
H28A C28 H28C 109.50 . . . ?
H28B C28 H28C 109.50 . . . ?
C32 C31 C36 118.3(6) . . . ?
C32 C31 C27 121.7(6) . . . ?
C36 C31 C27 120.0(6) . . . ?
C31 C32 C33 122.9(6) . . . ?
C31 C32 H32 118.60 . . . ?
C33 C32 H32 118.60 . . . ?
C32 C33 C34 118.0(6) . . . ?
C32 C33 C37 121.5(6) . . . ?
C34 C33 C37 120.4(6) . . . ?
C35 C34 O341 124.4(6) . . . ?
C35 C34 C33 120.4(6) . . . ?
O341 C34 C33 115.2(6) . . . ?
C34 C35 C36 120.1(6) . . . ?
C34 C35 H35 120.00 . . . ?
C36 C35 H35 120.00 . . . ?
O361 C36 C31 120.4(6) . . . ?
O361 C36 C35 119.0(5) . . . ?
C31 C36 C35 120.3(6) . . . ?
C38 C37 C41 114.3(6) . . . ?
C38 C37 C33 108.9(6) . . . ?
C41 C37 C33 111.2(5) . . . ?
C38 C37 H37 107.40 . . . ?
C41 C37 H37 107.40 . . . ?
C33 C37 H37 107.40 . . . ?
C37 C38 H38A 109.50 . . . ?
C37 C38 H38B 109.50 . . . ?
H38A C38 H38B 109.50 . . . ?
C37 C38 H38C 109.50 . . . ?
H38A C38 H38C 109.50 . . . ?
H38B C38 H38C 109.50 . . . ?
C42 C41 C46 116.2(6) . . . ?
C42 C41 C37 123.5(6) . . . ?
C46 C41 C37 120.2(6) . . . ?
C43 C42 C41 124.4(7) . . . ?
C43 C42 H42 117.80 . . . ?
C41 C42 H42 117.80 . . . ?
C42 C43 C44 117.3(6) . . . ?
C42 C43 C47 122.6(7) . . . ?
C44 C43 C47 120.0(6) . . . ?
O441 C44 C45 123.6(7) . . . ?
O441 C44 C43 116.0(6) . . . ?
C45 C44 C43 120.3(6) . . . ?
C46 C45 C44 119.9(7) . . . ?
C46 C45 H45 120.00 . . . ?
C44 C45 H45 120.00 . . . ?
C45 C46 O461 119.3(6) . . . ?
C45 C46 C41 121.5(6) . . . ?
O461 C46 C41 118.7(6) . . . ?
C13 C47 C48 110.8(6) . . . ?
C13 C47 C43 111.8(5) . . . ?
C48 C47 C43 111.9(6) . . . ?
C13 C47 H47 107.40 . . . ?
C48 C47 H47 107.40 . . . ?
C43 C47 H47 107.40 . . . ?
C47 C48 H48A 109.50 . . . ?
C47 C48 H48B 109.50 . . . ?
H48A C48 H48B 109.50 . . . ?
C47 C48 H48C 109.50 . . . ?
H48A C48 H48C 109.50 . . . ?
H48B C48 H48C 109.50 . . . ?
O11A C11A Co11 174.6(9) . . . ?
O11B C11B Co11 177.2(14) . . . ?
O11C C11C Co11 175.3(9) . . . ?
O12A C12A Co12 177.6(9) . . . ?
O12B C12B Co12 174.2(14) . . . ?
O12C C12C Co12 177(2) . . . ?
O13A C13A Co13 177.0(9) . . . ?
O13B C13B Co13 178.2(8) . . . ?
O13C C13C Co13 177.8(9) . . . ?
O141 C142 C143 115.6(9) . . . ?
O141 C142 H14A 108.40 . . . ?
C143 C142 H14A 108.40 . . . ?
O141 C142 H14B 108.40 . . . ?
C143 C142 H14B 108.40 . . . ?
H14A C142 H14B 107.40 . . . ?
C144 C143 C142 144.7(11) . . . ?
C144 C143 Co12 70.8(5) . . . ?
C142 C143 Co12 134.4(9) . . . ?
C144 C143 Co11 69.0(6) . . . ?
C142 C143 Co11 131.3(6) . . . ?
Co12 C143 Co11 78.6(3) . . . ?
C143 C144 Co11 71.3(6) . . . ?
C143 C144 Co12 69.5(5) . . . ?
Co11 C144 Co12 78.9(3) . . . ?
C143 C144 H144 136.30 . . . ?
Co11 C144 H144 136.30 . . . ?
Co12 C144 H144 136.30 . . . ?
O14A C14A Co14 179.0(9) . . . ?
O14B C14B Co14 178.6(8) . . . ?
O14C C14C Co14 176.3(8) . . . ?
O161 C162 C163 109.0(5) . . . ?
O161 C162 H16A 109.90 . . . ?
C163 C162 H16A 109.90 . . . ?
O161 C162 H16B 109.90 . . . ?
C163 C162 H16B 109.90 . . . ?
H16A C162 H16B 108.30 . . . ?
C164 C163 C162 139.3(7) . . . ?
C164 C163 Co14 70.4(4) . . . ?
C162 C163 Co14 136.8(6) . . . ?
C164 C163 Co13 70.3(4) . . . ?
C162 C163 Co13 133.6(5) . . . ?
Co14 C163 Co13 78.5(3) . . . ?
C163 C164 Co14 69.5(5) . . . ?
C163 C164 Co13 70.0(4) . . . ?
Co14 C164 Co13 78.2(3) . . . ?
C163 C164 H164 136.70 . . . ?
Co14 C164 H164 136.70 . . . ?
Co13 C164 H164 136.70 . . . ?
O21A C21A Co21 179.0(8) . . . ?
O21B C21B Co21 179.8(8) . . . ?
O21C C21C Co21 176.4(8) . . . ?
O22A C22A Co22 174.1(13) . . . ?
O22B C22B Co22 177.2(10) . . . ?
O22C C22C Co22 177.1(8) . . . ?
O23A C23A Co23 178.1(9) . . . ?
O23B C23B Co23 178.7(8) . . . ?
O23C C23C Co23 175.7(8) . . . ?
O241 C242 C243 113.8(6) . . . ?
O241 C242 H24A 108.80 . . . ?
C243 C242 H24A 108.80 . . . ?
O241 C242 H24B 108.80 . . . ?
C243 C242 H24B 108.80 . . . ?
H24A C242 H24B 107.70 . . . ?
C244 C243 C242 144.0(7) . . . ?
C244 C243 Co22 69.8(5) . . . ?
C242 C243 Co22 131.8(5) . . . ?
C244 C243 Co21 69.8(5) . . . ?
C242 C243 Co21 134.8(5) . . . ?
Co22 C243 Co21 78.6(3) . . . ?
C243 C244 Co22 70.6(5) . . . ?
C243 C244 Co21 71.1(5) . . . ?
Co22 C244 Co21 79.2(3) . . . ?
C243 C244 H244 136.00 . . . ?
Co22 C244 H244 136.00 . . . ?
Co21 C244 H244 136.00 . . . ?
O24A C24A Co24 178.6(7) . . . ?
O24B C24B Co24 179.7(10) . . . ?
O24C C24C Co24 176.9(9) . . . ?
O261 C262 C263 106.2(5) . . . ?
O261 C262 H26A 110.50 . . . ?
C263 C262 H26A 110.50 . . . ?
O261 C262 H26B 110.50 . . . ?
C263 C262 H26B 110.50 . . . ?
H26A C262 H26B 108.70 . . . ?
C264 C263 C262 137.1(7) . . . ?
C264 C263 Co23 70.4(4) . . . ?
C262 C263 Co23 140.7(5) . . . ?
C264 C263 Co24 69.6(4) . . . ?
C262 C263 Co24 131.2(5) . . . ?
Co23 C263 Co24 79.2(2) . . . ?
C263 C264 Co23 69.4(4) . . . ?
C263 C264 Co24 70.7(5) . . . ?
Co23 C264 Co24 79.2(3) . . . ?
C263 C264 H264 136.40 . . . ?
Co23 C264 H264 136.40 . . . ?
Co24 C264 H264 136.40 . . . ?
O31A C31A Co31 177.4(9) . . . ?
O31B C31B Co31 178.7(8) . . . ?
O31C C31C Co31 178.6(9) . . . ?
O32A C32A Co32 176.9(8) . . . ?
O32B C32B Co32 176.9(10) . . . ?
O32C C32C Co32 178.7(9) . . . ?
O33A C33A Co33 177.2(9) . . . ?
O33B C33B Co33 177.6(7) . . . ?
O33C C33C Co33 176.8(8) . . . ?
O341 C342 C343 107.8(5) . . . ?
O341 C342 H34A 110.20 . . . ?
C343 C342 H34A 110.20 . . . ?
O341 C342 H34B 110.20 . . . ?
C343 C342 H34B 110.20 . . . ?
H34A C342 H34B 108.50 . . . ?
C344 C343 C342 139.9(7) . . . ?
C344 C343 Co31 70.0(5) . . . ?
C342 C343 Co31 136.4(5) . . . ?
C344 C343 Co32 70.1(5) . . . ?
C342 C343 Co32 133.8(6) . . . ?
Co31 C343 Co32 78.5(3) . . . ?
C343 C344 Co31 70.0(5) . . . ?
C343 C344 Co32 70.0(5) . . . ?
Co31 C344 Co32 78.5(3) . . . ?
C343 C344 H344 136.60 . . . ?
Co31 C344 H344 136.60 . . . ?
Co32 C344 H344 136.60 . . . ?
O34A C34A Co34 177.4(11) . . . ?
O34B C34B Co34 177.6(8) . . . ?
O34C C34C Co34 178.4(8) . . . ?
O361 C362 C363 107.9(6) . . . ?
O361 C362 H36A 110.10 . . . ?
C363 C362 H36A 110.10 . . . ?
O361 C362 H36B 110.10 . . . ?
C363 C362 H36B 110.10 . . . ?
H36A C362 H36B 108.40 . . . ?
C364 C363 C362 145.8(7) . . . ?
C364 C363 Co34 69.7(4) . . . ?
C362 C363 Co34 131.8(5) . . . ?
C364 C363 Co33 69.4(5) . . . ?
C362 C363 Co33 133.3(5) . . . ?
Co34 C363 Co33 78.7(3) . . . ?
C363 C364 Co34 69.5(4) . . . ?
C363 C364 Co33 70.2(5) . . . ?
Co34 C364 Co33 78.9(3) . . . ?
C363 C364 H364 136.50 . . . ?
Co34 C364 H364 136.50 . . . ?
Co33 C364 H364 136.50 . . . ?
O41A C41A Co41 178.8(12) . . . ?
O41B C41B Co41 176.9(9) . . . ?
O41C C41C Co41 177.1(10) . . . ?
O42A C42A Co42 177.5(9) . . . ?
O42B C42B Co42 177.4(8) . . . ?
O42C C42C Co42 177.2(9) . . . ?
O43A C43A Co43 177.8(8) . . . ?
O43B C43B Co43 173.5(8) . . . ?
O43C C43C Co43 178.7(8) . . . ?
O441 C442 C443 114.1(6) . . . ?
O441 C442 H44A 108.70 . . . ?
C443 C442 H44A 108.70 . . . ?
O441 C442 H44B 108.70 . . . ?
C443 C442 H44B 108.70 . . . ?
H44A C442 H44B 107.60 . . . ?
C444 C443 C442 143.6(7) . . . ?
C444 C443 Co41 69.2(5) . . . ?
C442 C443 Co41 132.9(5) . . . ?
C444 C443 Co42 69.3(5) . . . ?
C442 C443 Co42 135.5(6) . . . ?
Co41 C443 Co42 77.7(3) . . . ?
C443 C444 Co41 71.2(5) . . . ?
C443 C444 Co42 71.3(5) . . . ?
Co41 C444 Co42 78.9(3) . . . ?
C443 C444 H444 136.00 . . . ?
Co41 C444 H444 136.00 . . . ?
Co42 C444 H444 136.00 . . . ?
O44A C44A Co44 174.8(10) . . . ?
O44B C44B Co44 178.8(9) . . . ?
O44C C44C Co44 178.2(7) . . . ?
O461 C462 C463 105.4(6) . . . ?
O461 C462 H46A 110.70 . . . ?
C463 C462 H46A 110.70 . . . ?
O461 C462 H46B 110.70 . . . ?
C463 C462 H46B 110.70 . . . ?
H46A C462 H46B 108.80 . . . ?
C464 C463 C462 139.3(7) . . . ?
C464 C463 Co44 69.5(5) . . . ?
C462 C463 Co44 130.0(5) . . . ?
C464 C463 Co43 69.0(4) . . . ?
C462 C463 Co43 141.5(6) . . . ?
Co44 C463 Co43 78.1(3) . . . ?
C463 C464 Co43 70.3(4) . . . ?
C463 C464 Co44 69.9(4) . . . ?
Co43 C464 Co44 78.6(3) . . . ?
C463 C464 H464 136.50 . . . ?
Co43 C464 H464 136.50 . . . ?
Co44 C464 H464 136.50 . . . ?
C912 C911 C916 113.9(16) . . . ?
C912 C911 H911 123.00 . . . ?
C916 C911 H911 123.00 . . . ?
C913 C912 C911 121.7(15) . . . ?
C913 C912 H912 119.20 . . . ?
C911 C912 H912 119.20 . . . ?
C914 C913 C912 118(2) . . . ?
C914 C913 H913 120.90 . . . ?
C912 C913 H913 120.90 . . . ?
C913 C914 C915 129(3) . . . ?
C913 C914 H914 115.40 . . . ?
C915 C914 H914 115.40 . . . ?
C916 C915 C914 108.4(19) . . . ?
C916 C915 H915 125.80 . . . ?
C914 C915 H915 125.80 . . . ?
C915 C916 C911 128(2) . . . ?
C915 C916 H916 115.80 . . . ?
C911 C916 H916 115.80 . . . ?

loop_
_geom_bond_atom_site_label_1
_geom_bond_atom_site_label_2
_geom_bond_distance
_geom_bond_site_symmetry_1
_geom_bond_site_symmetry_2
_geom_bond_publ_flag
Co11 C11B 1.730(12) . . ?
Co11 C11A 1.772(11) . . ?
Co11 C11C 1.784(13) . . ?
Co11 C144 1.935(10) . . ?
Co11 C143 1.962(9) . . ?
Co11 Co12 2.4732(18) . . ?
Co12 C12A 1.803(12) . . ?
Co12 C12C 1.815(16) . . ?
Co12 C12B 1.841(14) . . ?
Co12 C143 1.943(8) . . ?
Co12 C144 1.959(8) . . ?
Co13 C13C 1.765(11) . . ?
Co13 C13A 1.798(9) . . ?
Co13 C13B 1.824(9) . . ?
Co13 C163 1.959(7) . . ?
Co13 C164 1.963(7) . . ?
Co13 Co14 2.4646(15) . . ?
Co14 C14A 1.800(12) . . ?
Co14 C14B 1.811(9) . . ?
Co14 C14C 1.813(10) . . ?
Co14 C163 1.936(7) . . ?
Co14 C164 1.946(8) . . ?
Co21 C21A 1.780(11) . . ?
Co21 C21B 1.797(9) . . ?
Co21 C21C 1.801(10) . . ?
Co21 C244 1.954(8) . . ?
Co21 C243 1.969(7) . . ?
Co21 Co22 2.4812(15) . . ?
Co22 C22A 1.799(13) . . ?
Co22 C22B 1.839(12) . . ?
Co22 C22C 1.848(10) . . ?
Co22 C244 1.937(8) . . ?
Co22 C243 1.947(7) . . ?
Co23 C23A 1.806(11) . . ?
Co23 C23B 1.814(10) . . ?
Co23 C23C 1.824(9) . . ?
Co23 C263 1.932(7) . . ?
Co23 C264 1.944(8) . . ?
Co23 Co24 2.4838(14) . . ?
Co24 C24B 1.805(11) . . ?
Co24 C24C 1.811(8) . . ?
Co24 C24A 1.832(11) . . ?
Co24 C264 1.952(8) . . ?
Co24 C263 1.966(7) . . ?
Co31 C31A 1.832(11) . . ?
Co31 C31B 1.840(9) . . ?
Co31 C31C 1.842(9) . . ?
Co31 C344 1.945(8) . . ?
Co31 C343 1.946(8) . . ?
Co31 Co32 2.4640(15) . . ?
Co32 C32B 1.787(11) . . ?
Co32 C32A 1.809(9) . . ?
Co32 C32C 1.832(9) . . ?
Co32 C343 1.949(8) . . ?
Co32 C344 1.950(8) . . ?
Co33 C33A 1.779(11) . . ?
Co33 C33B 1.801(10) . . ?
Co33 C33C 1.829(10) . . ?
Co33 C364 1.947(8) . . ?
Co33 C363 1.957(7) . . ?
Co33 Co34 2.4645(15) . . ?
Co34 C34A 1.781(11) . . ?
Co34 C34C 1.798(13) . . ?
Co34 C34B 1.804(10) . . ?
Co34 C363 1.930(7) . . ?
Co34 C364 1.932(8) . . ?
Co41 C41A 1.772(12) . . ?
Co41 C41C 1.807(10) . . ?
Co41 C41B 1.820(9) . . ?
Co41 C444 1.931(8) . . ?
Co41 C443 1.956(8) . . ?
Co41 Co42 2.4609(15) . . ?
Co42 C42C 1.791(12) . . ?
Co42 C42A 1.801(10) . . ?
Co42 C42B 1.806(9) . . ?
Co42 C444 1.941(8) . . ?
Co42 C443 1.966(7) . . ?
Co43 C43B 1.785(11) . . ?
Co43 C43C 1.819(9) . . ?
Co43 C43A 1.829(11) . . ?
Co43 C464 1.944(8) . . ?
Co43 C463 1.961(7) . . ?
Co43 Co44 2.4669(15) . . ?
Co44 C44B 1.790(10) . . ?
Co44 C44A 1.792(11) . . ?
Co44 C44C 1.820(11) . . ?
Co44 C464 1.951(8) . . ?
Co44 C463 1.957(8) . . ?
O11A C11A 1.154(10) . . ?
O11B C11B 1.191(13) . . ?
O11C C11C 1.147(12) . . ?
O12A C12A 1.121(11) . . ?
O12B C12B 1.064(13) . . ?
O12C C12C 1.141(17) . . ?
O13A C13A 1.126(9) . . ?
O13B C13B 1.135(9) . . ?
O13C C13C 1.160(10) . . ?
O141 C142 1.288(10) . . ?
O141 C14 1.391(9) . . ?
O14A C14A 1.129(11) . . ?
O14B C14B 1.132(9) . . ?
O14C C14C 1.154(9) . . ?
O161 C16 1.391(7) . . ?
O161 C162 1.438(8) . . ?
O21A C21A 1.159(10) . . ?
O21B C21B 1.159(9) . . ?
O21C C21C 1.140(10) . . ?
O22A C22A 1.133(13) . . ?
O22B C22B 1.113(11) . . ?
O22C C22C 1.115(9) . . ?
O23A C23A 1.134(10) . . ?
O23B C23B 1.130(10) . . ?
O23C C23C 1.136(9) . . ?
O241 C24 1.395(8) . . ?
O241 C242 1.433(8) . . ?
O24A C24A 1.135(10) . . ?
O24B C24B 1.138(10) . . ?
O24C C24C 1.127(9) . . ?
O261 C26 1.390(7) . . ?
O261 C262 1.405(8) . . ?
O31A C31A 1.089(10) . . ?
O31B C31B 1.120(9) . . ?
O31C C31C 1.097(9) . . ?
O32A C32A 1.135(9) . . ?
O32B C32B 1.144(11) . . ?
O32C C32C 1.118(9) . . ?
O33A C33A 1.163(10) . . ?
O33B C33B 1.149(10) . . ?
O33C C33C 1.117(9) . . ?
O341 C34 1.373(8) . . ?
O341 C342 1.405(8) . . ?
O34A C34A 1.148(11) . . ?
O34B C34B 1.135(10) . . ?
O34C C34C 1.135(11) . . ?
O361 C36 1.373(8) . . ?
O361 C362 1.410(9) . . ?
O41A C41A 1.121(11) . . ?
O41B C41B 1.121(9) . . ?
O41C C41C 1.120(10) . . ?
O42A C42A 1.149(10) . . ?
O42B C42B 1.134(9) . . ?
O42C C42C 1.156(11) . . ?
O43A C43A 1.136(10) . . ?
O43B C43B 1.153(10) . . ?
O43C C43C 1.115(9) . . ?
O441 C44 1.384(8) . . ?
O441 C442 1.421(9) . . ?
O44A C44A 1.170(10) . . ?
O44B C44B 1.154(10) . . ?
O44C C44C 1.127(10) . . ?
O461 C46 1.394(8) . . ?
O461 C462 1.434(8) . . ?
C11 C16 1.385(9) . . ?
C11 C12 1.393(9) . . ?
C11 C17 1.516(9) . . ?
C12 C13 1.393(9) . . ?
C12 H12 0.9500 . . ?
C13 C14 1.403(9) . . ?
C13 C47 1.519(9) . . ?
C14 C15 1.415(10) . . ?
C15 C16 1.351(9) . . ?
C15 H15 0.9500 . . ?
C17 C21 1.531(9) . . ?
C17 C18 1.531(10) . . ?
C17 H17 1.0000 . . ?
C18 H18A 0.9800 . . ?
C18 H18B 0.9800 . . ?
C18 H18C 0.9800 . . ?
C21 C26 1.376(9) . . ?
C21 C22 1.399(9) . . ?
C22 C23 1.371(9) . . ?
C22 H22 0.9500 . . ?
C23 C24 1.390(10) . . ?
C23 C27 1.526(9) . . ?
C24 C25 1.398(9) . . ?
C25 C26 1.402(9) . . ?
C25 H25 0.9500 . . ?
C27 C31 1.504(9) . . ?
C27 C28 1.516(10) . . ?
C27 H27 1.0000 . . ?
C28 H28A 0.9800 . . ?
C28 H28B 0.9800 . . ?
C28 H28C 0.9800 . . ?
C31 C32 1.378(9) . . ?
C31 C36 1.383(9) . . ?
C32 C33 1.400(9) . . ?
C32 H32 0.9500 . . ?
C33 C34 1.420(9) . . ?
C33 C37 1.533(9) . . ?
C34 C35 1.352(10) . . ?
C35 C36 1.443(9) . . ?
C35 H35 0.9500 . . ?
C37 C38 1.511(10) . . ?
C37 C41 1.523(9) . . ?
C37 H37 1.0000 . . ?
C38 H38A 0.9800 . . ?
C38 H38B 0.9800 . . ?
C38 H38C 0.9800 . . ?
C41 C42 1.392(9) . . ?
C41 C46 1.401(10) . . ?
C42 C43 1.369(9) . . ?
C42 H42 0.9500 . . ?
C43 C44 1.408(10) . . ?
C43 C47 1.521(9) . . ?
C44 C45 1.388(10) . . ?
C45 C46 1.380(9) . . ?
C45 H45 0.9500 . . ?
C47 C48 1.521(10) . . ?
C47 H47 1.0000 . . ?
C48 H48A 0.9800 . . ?
C48 H48B 0.9800 . . ?
C48 H48C 0.9800 . . ?
C142 C143 1.442(12) . . ?
C142 H14A 0.9900 . . ?
C142 H14B 0.9900 . . ?
C143 C144 1.324(11) . . ?
C144 H144 1.0000 . . ?
C162 C163 1.488(9) . . ?
C162 H16A 0.9900 . . ?
C162 H16B 0.9900 . . ?
C163 C164 1.330(9) . . ?
C164 H164 1.0000 . . ?
C242 C243 1.485(10) . . ?
C242 H24A 0.9900 . . ?
C242 H24B 0.9900 . . ?
C243 C244 1.314(10) . . ?
C244 H244 1.0000 . . ?
C262 C263 1.506(9) . . ?
C262 H26A 0.9900 . . ?
C262 H26B 0.9900 . . ?
C263 C264 1.330(9) . . ?
C264 H264 1.0000 . . ?
C342 C343 1.514(10) . . ?
C342 H34A 0.9900 . . ?
C342 H34B 0.9900 . . ?
C343 C344 1.331(10) . . ?
C344 H344 1.0000 . . ?
C362 C363 1.479(10) . . ?
C362 H36A 0.9900 . . ?
C362 H36B 0.9900 . . ?
C363 C364 1.347(10) . . ?
C364 H364 1.0000 . . ?
C442 C443 1.509(10) . . ?
C442 H44A 0.9900 . . ?
C442 H44B 0.9900 . . ?
C443 C444 1.317(10) . . ?
C444 H444 1.0000 . . ?
C462 C463 1.498(10) . . ?
C462 H46A 0.9900 . . ?
C462 H46B 0.9900 . . ?
C463 C464 1.357(10) . . ?
C464 H464 1.0000 . . ?
C911 C912 1.390(18) . . ?
C911 C916 1.44(2) . . ?
C911 H911 0.9500 . . ?
C912 C913 1.358(18) . . ?
C912 H912 0.9500 . . ?
C913 C914 1.24(2) . . ?
C913 H913 0.9500 . . ?
C914 C915 1.48(4) . . ?
C914 H914 0.9500 . . ?
C915 C916 1.30(3) . . ?
C915 H915 0.9500 . . ?
C916 H916 0.9500 . . ?

loop_
_geom_torsion_atom_site_label_1
_geom_torsion_atom_site_label_2
_geom_torsion_atom_site_label_3
_geom_torsion_atom_site_label_4
_geom_torsion
_geom_torsion_site_symmetry_1
_geom_torsion_site_symmetry_2
_geom_torsion_site_symmetry_3
_geom_torsion_site_symmetry_4
_geom_torsion_publ_flag
C11B Co11 Co12 C12A 85.0(6) . . . . ?
C11A Co11 Co12 C12A -37.7(7) . . . . ?
C11C Co11 Co12 C12A -165.8(6) . . . . ?
C144 Co11 Co12 C12A -21.4(6) . . . . ?
C143 Co11 Co12 C12A -73.5(6) . . . . ?
C11B Co11 Co12 C12C -126.5(9) . . . . ?
C11A Co11 Co12 C12C 110.8(10) . . . . ?
C11C Co11 Co12 C12C -17.3(9) . . . . ?
C144 Co11 Co12 C12C 127.1(9) . . . . ?
C143 Co11 Co12 C12C 75.0(9) . . . . ?
C11B Co11 Co12 C12B -20.2(6) . . . . ?
C11A Co11 Co12 C12B -142.9(6) . . . . ?
C11C Co11 Co12 C12B 89.0(5) . . . . ?
C144 Co11 Co12 C12B -126.6(5) . . . . ?
C143 Co11 Co12 C12B -178.7(5) . . . . ?
C11B Co11 Co12 C143 158.5(5) . . . . ?
C11A Co11 Co12 C143 35.8(6) . . . . ?
C11C Co11 Co12 C143 -92.3(5) . . . . ?
C144 Co11 Co12 C143 52.1(4) . . . . ?
C11B Co11 Co12 C144 106.4(6) . . . . ?
C11A Co11 Co12 C144 -16.3(6) . . . . ?
C11C Co11 Co12 C144 -144.4(5) . . . . ?
C143 Co11 Co12 C144 -52.1(4) . . . . ?
C13C Co13 Co14 C14A 2.4(7) . . . . ?
C13A Co13 Co14 C14A -125.9(6) . . . . ?
C13B Co13 Co14 C14A 125.9(5) . . . . ?
C163 Co13 Co14 C14A 24.2(5) . . . . ?
C164 Co13 Co14 C14A -28.0(5) . . . . ?
C13C Co13 Co14 C14B -120.8(6) . . . . ?
C13A Co13 Co14 C14B 110.9(4) . . . . ?
C13B Co13 Co14 C14B 2.7(4) . . . . ?
C163 Co13 Co14 C14B -99.0(4) . . . . ?
C164 Co13 Co14 C14B -151.2(4) . . . . ?
C13C Co13 Co14 C14C 129.8(6) . . . . ?
C13A Co13 Co14 C14C 1.5(4) . . . . ?
C13B Co13 Co14 C14C -106.7(4) . . . . ?
C163 Co13 Co14 C14C 151.6(4) . . . . ?
C164 Co13 Co14 C14C 99.4(4) . . . . ?
C13C Co13 Co14 C163 -21.8(6) . . . . ?
C13A Co13 Co14 C163 -150.1(4) . . . . ?
C13B Co13 Co14 C163 101.7(4) . . . . ?
C164 Co13 Co14 C163 -52.2(4) . . . . ?
C13C Co13 Co14 C164 30.4(6) . . . . ?
C13A Co13 Co14 C164 -97.9(4) . . . . ?
C13B Co13 Co14 C164 153.9(4) . . . . ?
C163 Co13 Co14 C164 52.2(4) . . . . ?
C21A Co21 Co22 C22A -16.0(8) . . . . ?
C21B Co21 Co22 C22A -133.6(7) . . . . ?
C21C Co21 Co22 C22A 118.0(7) . . . . ?
C244 Co21 Co22 C22A -28.6(7) . . . . ?
C243 Co21 Co22 C22A 23.1(7) . . . . ?
C21A Co21 Co22 C22B -141.7(5) . . . . ?
C21B Co21 Co22 C22B 100.7(4) . . . . ?
C21C Co21 Co22 C22B -7.7(4) . . . . ?
C244 Co21 Co22 C22B -154.3(4) . . . . ?
C243 Co21 Co22 C22B -102.6(4) . . . . ?
C21A Co21 Co22 C22C 110.7(5) . . . . ?
C21B Co21 Co22 C22C -6.9(4) . . . . ?
C21C Co21 Co22 C22C -115.3(4) . . . . ?
C244 Co21 Co22 C22C 98.1(4) . . . . ?
C243 Co21 Co22 C22C 149.8(4) . . . . ?
C21A Co21 Co22 C244 12.6(5) . . . . ?
C21B Co21 Co22 C244 -105.0(4) . . . . ?
C21C Co21 Co22 C244 146.6(4) . . . . ?
C243 Co21 Co22 C244 51.7(4) . . . . ?
C21A Co21 Co22 C243 -39.1(5) . . . . ?
C21B Co21 Co22 C243 -156.7(4) . . . . ?
C21C Co21 Co22 C243 94.9(4) . . . . ?
C244 Co21 Co22 C243 -51.7(4) . . . . ?
C23A Co23 Co24 C24B 145.5(6) . . . . ?
C23B Co23 Co24 C24B 11.1(4) . . . . ?
C23C Co23 Co24 C24B -96.3(4) . . . . ?
C263 Co23 Co24 C24B 108.3(4) . . . . ?
C264 Co23 Co24 C24B 160.8(4) . . . . ?
C23A Co23 Co24 C24C -105.9(6) . . . . ?
C23B Co23 Co24 C24C 119.7(4) . . . . ?
C23C Co23 Co24 C24C 12.2(4) . . . . ?
C263 Co23 Co24 C24C -143.2(4) . . . . ?
C264 Co23 Co24 C24C -90.6(4) . . . . ?
C23A Co23 Co24 C24A 30.9(7) . . . . ?
C23B Co23 Co24 C24A -103.6(5) . . . . ?
C23C Co23 Co24 C24A 149.0(6) . . . . ?
C263 Co23 Co24 C24A -6.4(5) . . . . ?
C264 Co23 Co24 C24A 46.2(5) . . . . ?
C23A Co23 Co24 C264 -15.3(6) . . . . ?
C23B Co23 Co24 C264 -149.7(4) . . . . ?
C23C Co23 Co24 C264 102.8(4) . . . . ?
C263 Co23 Co24 C264 -52.6(4) . . . . ?
C23A Co23 Co24 C263 37.3(6) . . . . ?
C23B Co23 Co24 C263 -97.1(4) . . . . ?
C23C Co23 Co24 C263 155.4(4) . . . . ?
C264 Co23 Co24 C263 52.6(4) . . . . ?
C31A Co31 Co32 C32B 20.3(6) . . . . ?
C31B Co31 Co32 C32B -115.0(5) . . . . ?
C31C Co31 Co32 C32B 137.6(5) . . . . ?
C344 Co31 Co32 C32B 32.6(5) . . . . ?
C343 Co31 Co32 C32B -19.8(5) . . . . ?
C31A Co31 Co32 C32A 143.7(5) . . . . ?
C31B Co31 Co32 C32A 8.4(4) . . . . ?
C31C Co31 Co32 C32A -99.0(4) . . . . ?
C344 Co31 Co32 C32A 156.0(4) . . . . ?
C343 Co31 Co32 C32A 103.6(4) . . . . ?
C31A Co31 Co32 C32C -109.2(5) . . . . ?
C31B Co31 Co32 C32C 115.6(4) . . . . ?
C31C Co31 Co32 C32C 8.1(4) . . . . ?
C344 Co31 Co32 C32C -96.9(4) . . . . ?
C343 Co31 Co32 C32C -149.2(4) . . . . ?
C31A Co31 Co32 C343 40.1(5) . . . . ?
C31B Co31 Co32 C343 -95.2(4) . . . . ?
C31C Co31 Co32 C343 157.4(4) . . . . ?
C344 Co31 Co32 C343 52.4(4) . . . . ?
C31A Co31 Co32 C344 -12.3(5) . . . . ?
C31B Co31 Co32 C344 -147.6(4) . . . . ?
C31C Co31 Co32 C344 105.0(4) . . . . ?
C343 Co31 Co32 C344 -52.4(4) . . . . ?
C33A Co33 Co34 C34A 13.6(9) . . . . ?
C33B Co33 Co34 C34A -111.2(7) . . . . ?
C33C Co33 Co34 C34A 141.1(6) . . . . ?
C364 Co33 Co34 C34A -12.3(7) . . . . ?
C363 Co33 Co34 C34A 41.0(7) . . . . ?
C33A Co33 Co34 C34C -120.4(7) . . . . ?
C33B Co33 Co34 C34C 114.8(4) . . . . ?
C33C Co33 Co34 C34C 7.1(4) . . . . ?
C364 Co33 Co34 C34C -146.3(4) . . . . ?
C363 Co33 Co34 C34C -93.0(4) . . . . ?
C33A Co33 Co34 C34B 130.8(7) . . . . ?
C33B Co33 Co34 C34B 6.0(4) . . . . ?
C33C Co33 Co34 C34B -101.7(4) . . . . ?
C364 Co33 Co34 C34B 104.8(4) . . . . ?
C363 Co33 Co34 C34B 158.2(4) . . . . ?
C33A Co33 Co34 C363 -27.3(7) . . . . ?
C33B Co33 Co34 C363 -152.2(4) . . . . ?
C33C Co33 Co34 C363 100.1(4) . . . . ?
C364 Co33 Co34 C363 -53.3(4) . . . . ?
C33A Co33 Co34 C364 26.0(7) . . . . ?
C33B Co33 Co34 C364 -98.9(4) . . . . ?
C33C Co33 Co34 C364 153.4(4) . . . . ?
C363 Co33 Co34 C364 53.3(4) . . . . ?
C41A Co41 Co42 C42C -3.6(9) . . . . ?
C41C Co41 Co42 C42C 114.4(6) . . . . ?
C41B Co41 Co42 C42C -135.2(6) . . . . ?
C444 Co41 Co42 C42C 17.7(6) . . . . ?
C443 Co41 Co42 C42C -34.0(6) . . . . ?
C41A Co41 Co42 C42A -124.2(7) . . . . ?
C41C Co41 Co42 C42A -6.2(4) . . . . ?
C41B Co41 Co42 C42A 104.2(4) . . . . ?
C444 Co41 Co42 C42A -102.9(4) . . . . ?
C443 Co41 Co42 C42A -154.6(4) . . . . ?
C41A Co41 Co42 C42B 129.2(7) . . . . ?
C41C Co41 Co42 C42B -112.8(4) . . . . ?
C41B Co41 Co42 C42B -2.4(4) . . . . ?
C444 Co41 Co42 C42B 150.5(4) . . . . ?
C443 Co41 Co42 C42B 98.8(4) . . . . ?
C41A Co41 Co42 C444 -21.3(7) . . . . ?
C41C Co41 Co42 C444 96.7(4) . . . . ?
C41B Co41 Co42 C444 -152.9(4) . . . . ?
C443 Co41 Co42 C444 -51.6(4) . . . . ?
C41A Co41 Co42 C443 30.4(7) . . . . ?
C41C Co41 Co42 C443 148.4(4) . . . . ?
C41B Co41 Co42 C443 -101.2(4) . . . . ?
C444 Co41 Co42 C443 51.6(4) . . . . ?
C43B Co43 Co44 C44B -106.8(6) . . . . ?
C43C Co43 Co44 C44B 4.4(4) . . . . ?
C43A Co43 Co44 C44B 107.1(4) . . . . ?
C464 Co43 Co44 C44B -102.4(4) . . . . ?
C463 Co43 Co44 C44B -155.6(4) . . . . ?
C43B Co43 Co44 C44A 143.8(6) . . . . ?
C43C Co43 Co44 C44A -105.0(4) . . . . ?
C43A Co43 Co44 C44A -2.3(4) . . . . ?
C464 Co43 Co44 C44A 148.3(4) . . . . ?
C463 Co43 Co44 C44A 95.0(4) . . . . ?
C43B Co43 Co44 C44C 18.4(6) . . . . ?
C43C Co43 Co44 C44C 129.6(5) . . . . ?
C43A Co43 Co44 C44C -127.7(5) . . . . ?
C464 Co43 Co44 C44C 22.8(5) . . . . ?
C463 Co43 Co44 C44C -30.4(5) . . . . ?
C43B Co43 Co44 C464 -4.4(5) . . . . ?
C43C Co43 Co44 C464 106.8(4) . . . . ?
C43A Co43 Co44 C464 -150.5(4) . . . . ?
C463 Co43 Co44 C464 -53.2(4) . . . . ?
C43B Co43 Co44 C463 48.8(6) . . . . ?
C43C Co43 Co44 C463 160.0(4) . . . . ?
C43A Co43 Co44 C463 -97.3(4) . . . . ?
C464 Co43 Co44 C463 53.2(4) . . . . ?
C16 C11 C12 C13 -0.5(10) . . . . ?
C17 C11 C12 C13 177.4(6) . . . . ?
C11 C12 C13 C14 -3.7(10) . . . . ?
C11 C12 C13 C47 -179.7(6) . . . . ?
C142 O141 C14 C13 153.5(11) . . . . ?
C142 O141 C14 C15 -27.3(15) . . . . ?
C12 C13 C14 O141 -176.4(7) . . . . ?
C47 C13 C14 O141 -0.3(11) . . . . ?
C12 C13 C14 C15 4.3(11) . . . . ?
C47 C13 C14 C15 -179.5(7) . . . . ?
O141 C14 C15 C16 179.9(7) . . . . ?
C13 C14 C15 C16 -0.9(12) . . . . ?
C14 C15 C16 C11 -3.6(11) . . . . ?
C14 C15 C16 O161 177.8(7) . . . . ?
C12 C11 C16 C15 4.3(10) . . . . ?
C17 C11 C16 C15 -173.7(7) . . . . ?
C12 C11 C16 O161 -177.1(6) . . . . ?
C17 C11 C16 O161 5.0(9) . . . . ?
C162 O161 C16 C15 -1.5(10) . . . . ?
C162 O161 C16 C11 179.9(6) . . . . ?
C16 C11 C17 C21 -154.7(6) . . . . ?
C12 C11 C17 C21 27.5(9) . . . . ?
C16 C11 C17 C18 77.8(8) . . . . ?
C12 C11 C17 C18 -100.0(7) . . . . ?
C11 C17 C21 C26 72.7(8) . . . . ?
C18 C17 C21 C26 -160.8(6) . . . . ?
C11 C17 C21 C22 -108.5(7) . . . . ?
C18 C17 C21 C22 18.0(9) . . . . ?
C26 C21 C22 C23 2.2(9) . . . . ?
C17 C21 C22 C23 -176.7(6) . . . . ?
C21 C22 C23 C24 1.0(9) . . . . ?
C21 C22 C23 C27 -179.4(6) . . . . ?
C22 C23 C24 O241 176.5(5) . . . . ?
C27 C23 C24 O241 -3.1(8) . . . . ?
C22 C23 C24 C25 -3.9(9) . . . . ?
C27 C23 C24 C25 176.5(6) . . . . ?
C242 O241 C24 C23 -158.2(6) . . . . ?
C242 O241 C24 C25 22.1(9) . . . . ?
C23 C24 C25 C26 3.3(10) . . . . ?
O241 C24 C25 C26 -177.0(6) . . . . ?
C22 C21 C26 O261 -175.5(5) . . . . ?
C17 C21 C26 O261 3.3(9) . . . . ?
C22 C21 C26 C25 -2.7(9) . . . . ?
C17 C21 C26 C25 176.1(6) . . . . ?
C262 O261 C26 C21 -118.6(7) . . . . ?
C262 O261 C26 C25 68.4(8) . . . . ?
C24 C25 C26 C21 0.1(10) . . . . ?
C24 C25 C26 O261 172.9(6) . . . . ?
C22 C23 C27 C31 111.6(7) . . . . ?
C24 C23 C27 C31 -68.8(8) . . . . ?
C22 C23 C27 C28 -12.6(9) . . . . ?
C24 C23 C27 C28 166.9(6) . . . . ?
C28 C27 C31 C32 91.1(8) . . . . ?
C23 C27 C31 C32 -34.4(9) . . . . ?
C28 C27 C31 C36 -89.5(8) . . . . ?
C23 C27 C31 C36 144.9(6) . . . . ?
C36 C31 C32 C33 0.5(10) . . . . ?
C27 C31 C32 C33 179.8(6) . . . . ?
C31 C32 C33 C34 -1.8(10) . . . . ?
C31 C32 C33 C37 176.0(6) . . . . ?
C342 O341 C34 C35 -3.1(10) . . . . ?
C342 O341 C34 C33 178.3(6) . . . . ?
C32 C33 C34 C35 2.8(10) . . . . ?
C37 C33 C34 C35 -175.0(6) . . . . ?
C32 C33 C34 O341 -178.5(6) . . . . ?
C37 C33 C34 O341 3.7(9) . . . . ?
O341 C34 C35 C36 178.9(6) . . . . ?
C33 C34 C35 C36 -2.5(10) . . . . ?
C362 O361 C36 C31 -105.7(7) . . . . ?
C362 O361 C36 C35 81.3(7) . . . . ?
C32 C31 C36 O361 -173.0(6) . . . . ?
C27 C31 C36 O361 7.6(10) . . . . ?
C32 C31 C36 C35 -0.1(10) . . . . ?
C27 C31 C36 C35 -179.5(6) . . . . ?
C34 C35 C36 O361 174.2(6) . . . . ?
C34 C35 C36 C31 1.2(10) . . . . ?
C32 C33 C37 C38 -90.0(7) . . . . ?
C34 C33 C37 C38 87.7(8) . . . . ?
C32 C33 C37 C41 36.9(9) . . . . ?
C34 C33 C37 C41 -145.4(6) . . . . ?
C38 C37 C41 C42 12.5(9) . . . . ?
C33 C37 C41 C42 -111.3(7) . . . . ?
C38 C37 C41 C46 -166.0(6) . . . . ?
C33 C37 C41 C46 70.1(8) . . . . ?
C46 C41 C42 C43 3.7(10) . . . . ?
C37 C41 C42 C43 -174.9(6) . . . . ?
C41 C42 C43 C44 1.2(10) . . . . ?
C41 C42 C43 C47 178.7(6) . . . . ?
C442 O441 C44 C45 14.6(9) . . . . ?
C442 O441 C44 C43 -166.1(6) . . . . ?
C42 C43 C44 O441 175.7(6) . . . . ?
C47 C43 C44 O441 -1.9(9) . . . . ?
C42 C43 C44 C45 -5.0(10) . . . . ?
C47 C43 C44 C45 177.4(6) . . . . ?
O441 C44 C45 C46 -176.9(6) . . . . ?
C43 C44 C45 C46 3.9(10) . . . . ?
C44 C45 C46 O461 173.5(6) . . . . ?
C44 C45 C46 C41 1.3(10) . . . . ?
C462 O461 C46 C45 79.6(8) . . . . ?
C462 O461 C46 C41 -108.0(7) . . . . ?
C42 C41 C46 C45 -4.9(9) . . . . ?
C37 C41 C46 C45 173.8(6) . . . . ?
C42 C41 C46 O461 -177.1(6) . . . . ?
C37 C41 C46 O461 1.5(9) . . . . ?
C12 C13 C47 C48 95.8(8) . . . . ?
C14 C13 C47 C48 -80.0(9) . . . . ?
C12 C13 C47 C43 -29.7(10) . . . . ?
C14 C13 C47 C43 154.4(7) . . . . ?
C42 C43 C47 C13 107.3(7) . . . . ?
C44 C43 C47 C13 -75.2(8) . . . . ?
C42 C43 C47 C48 -17.6(9) . . . . ?
C44 C43 C47 C48 159.8(6) . . . . ?
C11B Co11 C11A O11A -78(9) . . . . ?
C11C Co11 C11A O11A 173(9) . . . . ?
C144 Co11 C11A O11A 33(9) . . . . ?
C143 Co11 C11A O11A 73(9) . . . . ?
Co12 Co11 C11A O11A 46(10) . . . . ?
C11A Co11 C11B O11B -82(23) . . . . ?
C11C Co11 C11B O11B 24(23) . . . . ?
C144 Co11 C11B O11B -179(100) . . . . ?
C143 Co11 C11B O11B 159(22) . . . . ?
Co12 Co11 C11B O11B 128(23) . . . . ?
C11B Co11 C11C O11C 124(13) . . . . ?
C11A Co11 C11C O11C -133(13) . . . . ?
C144 Co11 C11C O11C -23(14) . . . . ?
C143 Co11 C11C O11C -32(13) . . . . ?
Co12 Co11 C11C O11C 19(13) . . . . ?
C12C Co12 C12A O12A -175(100) . . . . ?
C12B Co12 C12A O12A 76(24) . . . . ?
C143 Co12 C12A O12A -79(24) . . . . ?
C144 Co12 C12A O12A -42(24) . . . . ?
Co11 Co12 C12A O12A -26(24) . . . . ?
C12A Co12 C12B O12B 91(11) . . . . ?
C12C Co12 C12B O12B -18(11) . . . . ?
C143 Co12 C12B O12B -129(11) . . . . ?
C144 Co12 C12B O12B -171(11) . . . . ?
Co11 Co12 C12B O12B -127(11) . . . . ?
C12A Co12 C12C O12C 47(27) . . . . ?
C12B Co12 C12C O12C 152(27) . . . . ?
C143 Co12 C12C O12C -64(27) . . . . ?
C144 Co12 C12C O12C -60(27) . . . . ?
Co11 Co12 C12C O12C -112(27) . . . . ?
C13C Co13 C13A O13A -48(16) . . . . ?
C13B Co13 C13A O13A -153(16) . . . . ?
C163 Co13 C13A O13A 68(16) . . . . ?
C164 Co13 C13A O13A 55(16) . . . . ?
Co14 Co13 C13A O13A 107(16) . . . . ?
C13C Co13 C13B O13B -178(100) . . . . ?
C13A Co13 C13B O13B -76(26) . . . . ?
C163 Co13 C13B O13B 79(26) . . . . ?
C164 Co13 C13B O13B 60(26) . . . . ?
Co14 Co13 C13B O13B 28(26) . . . . ?
C13A Co13 C13C O13C 78(21) . . . . ?
C13B Co13 C13C O13C -173(100) . . . . ?
C163 Co13 C13C O13C -68(21) . . . . ?
C164 Co13 C13C O13C -27(21) . . . . ?
Co14 Co13 C13C O13C -51(21) . . . . ?
C14 O141 C142 C143 176.9(9) . . . . ?
O141 C142 C143 C144 113.6(15) . . . . ?
O141 C142 C143 Co12 -120.4(12) . . . . ?
O141 C142 C143 Co11 -1(2) . . . . ?
C12A Co12 C143 C144 67.9(6) . . . . ?
C12C Co12 C143 C144 175.2(9) . . . . ?
C12B Co12 C143 C144 -69.5(9) . . . . ?
Co11 Co12 C143 C144 -71.6(5) . . . . ?
C12A Co12 C143 C142 -82.5(10) . . . . ?
C12C Co12 C143 C142 24.8(12) . . . . ?
C12B Co12 C143 C142 140.2(10) . . . . ?
C144 Co12 C143 C142 -150.4(13) . . . . ?
Co11 Co12 C143 C142 138.1(11) . . . . ?
C12A Co12 C143 Co11 139.4(3) . . . . ?
C12C Co12 C143 Co11 -113.3(8) . . . . ?
C12B Co12 C143 Co11 2.1(8) . . . . ?
C144 Co12 C143 Co11 71.6(5) . . . . ?
C11B Co11 C143 C144 33.1(10) . . . . ?
C11A Co11 C143 C144 -86.0(5) . . . . ?
C11C Co11 C143 C144 169.6(6) . . . . ?
Co12 Co11 C143 C144 73.6(4) . . . . ?
C11B Co11 C143 C142 178.9(12) . . . . ?
C11A Co11 C143 C142 59.7(12) . . . . ?
C11C Co11 C143 C142 -44.6(12) . . . . ?
C144 Co11 C143 C142 145.8(14) . . . . ?
Co12 Co11 C143 C142 -140.6(13) . . . . ?
C11B Co11 C143 Co12 -40.5(9) . . . . ?
C11A Co11 C143 Co12 -159.6(4) . . . . ?
C11C Co11 C143 Co12 96.0(4) . . . . ?
C144 Co11 C143 Co12 -73.6(4) . . . . ?
C142 C143 C144 Co11 -132.9(15) . . . . ?
Co12 C143 C144 Co11 84.8(3) . . . . ?
C142 C143 C144 Co12 142.3(15) . . . . ?
Co11 C143 C144 Co12 -84.8(3) . . . . ?
C11B Co11 C144 C143 -161.3(6) . . . . ?
C11A Co11 C144 C143 98.5(5) . . . . ?
C11C Co11 C144 C143 -15.1(8) . . . . ?
Co12 Co11 C144 C143 -72.0(5) . . . . ?
C11B Co11 C144 Co12 -89.3(5) . . . . ?
C11A Co11 C144 Co12 170.5(4) . . . . ?
C11C Co11 C144 Co12 56.9(7) . . . . ?
C143 Co11 C144 Co12 72.0(5) . . . . ?
C12A Co12 C144 C143 -119.5(6) . . . . ?
C12C Co12 C144 C143 -6.3(11) . . . . ?
C12B Co12 C144 C143 138.9(6) . . . . ?
Co11 Co12 C144 C143 74.0(5) . . . . ?
C12A Co12 C144 Co11 166.5(4) . . . . ?
C12C Co12 C144 Co11 -80.3(10) . . . . ?
C12B Co12 C144 Co11 65.0(5) . . . . ?
C143 Co12 C144 Co11 -74.0(5) . . . . ?
C14B Co14 C14A O14A 83(59) . . . . ?
C14C Co14 C14A O14A -166(100) . . . . ?
C163 Co14 C14A O14A -21(59) . . . . ?
C164 Co14 C14A O14A -62(59) . . . . ?
Co13 Co14 C14A O14A -40(59) . . . . ?
C14A Co14 C14B O14B 167(100) . . . . ?
C14C Co14 C14B O14B 61(33) . . . . ?
C163 Co14 C14B O14B -92(33) . . . . ?
C164 Co14 C14B O14B -77(33) . . . . ?
Co13 Co14 C14B O14B -40(33) . . . . ?
C14A Co14 C14C O14C 119(13) . . . . ?
C14B Co14 C14C O14C -136(13) . . . . ?
C163 Co14 C14C O14C 0(13) . . . . ?
C164 Co14 C14C O14C 17(13) . . . . ?
Co13 Co14 C14C O14C -34(13) . . . . ?
C16 O161 C162 C163 -175.9(6) . . . . ?
O161 C162 C163 C164 -171.6(9) . . . . ?
O161 C162 C163 Co14 69.3(9) . . . . ?
O161 C162 C163 Co13 -58.4(9) . . . . ?
C14A Co14 C163 C164 -94.0(5) . . . . ?
C14B Co14 C163 C164 164.6(5) . . . . ?
C14C Co14 C163 C164 26.5(7) . . . . ?
Co13 Co14 C163 C164 73.0(4) . . . . ?
C14A Co14 C163 C162 48.8(8) . . . . ?
C14B Co14 C163 C162 -52.6(8) . . . . ?
C14C Co14 C163 C162 169.3(7) . . . . ?
C164 Co14 C163 C162 142.8(10) . . . . ?
Co13 Co14 C163 C162 -144.2(8) . . . . ?
C14A Co14 C163 Co13 -167.0(3) . . . . ?
C14B Co14 C163 Co13 91.6(3) . . . . ?
C14C Co14 C163 Co13 -46.5(6) . . . . ?
C164 Co14 C163 Co13 -73.0(4) . . . . ?
C13C Co13 C163 C164 95.4(5) . . . . ?
C13A Co13 C163 C164 -21.1(8) . . . . ?
C13B Co13 C163 C164 -160.8(5) . . . . ?
Co14 Co13 C163 C164 -73.1(4) . . . . ?
C13C Co13 C163 C162 -45.1(8) . . . . ?
C13A Co13 C163 C162 -161.6(7) . . . . ?
C13B Co13 C163 C162 58.7(8) . . . . ?
C164 Co13 C163 C162 -140.5(10) . . . . ?
Co14 Co13 C163 C162 146.4(8) . . . . ?
C13C Co13 C163 Co14 168.5(3) . . . . ?
C13A Co13 C163 Co14 51.9(6) . . . . ?
C13B Co13 C163 Co14 -87.7(3) . . . . ?
C164 Co13 C163 Co14 73.1(4) . . . . ?
C162 C163 C164 Co14 -140.6(11) . . . . ?
Co13 C163 C164 Co14 84.4(2) . . . . ?
C162 C163 C164 Co13 135.0(11) . . . . ?
Co14 C163 C164 Co13 -84.4(2) . . . . ?
C14A Co14 C164 C163 92.2(5) . . . . ?
C14B Co14 C164 C163 -24.2(7) . . . . ?
C14C Co14 C164 C163 -162.8(5) . . . . ?
Co13 Co14 C164 C163 -72.9(4) . . . . ?
C14A Co14 C164 Co13 165.1(3) . . . . ?
C14B Co14 C164 Co13 48.7(6) . . . . ?
C14C Co14 C164 Co13 -89.9(3) . . . . ?
C163 Co14 C164 Co13 72.9(4) . . . . ?
C13C Co13 C164 C163 -91.9(5) . . . . ?
C13A Co13 C164 C163 166.7(5) . . . . ?
C13B Co13 C164 C163 29.7(7) . . . . ?
Co14 Co13 C164 C163 72.3(4) . . . . ?
C13C Co13 C164 Co14 -164.2(3) . . . . ?
C13A Co13 C164 Co14 94.4(4) . . . . ?
C13B Co13 C164 Co14 -42.6(5) . . . . ?
C163 Co13 C164 Co14 -72.3(4) . . . . ?
C21B Co21 C21A O21A 19(49) . . . . ?
C21C Co21 C21A O21A 128(49) . . . . ?
C244 Co21 C21A O21A -88(49) . . . . ?
C243 Co21 C21A O21A -127(49) . . . . ?
Co22 Co21 C21A O21A -98(49) . . . . ?
C21A Co21 C21B O21B -148(100) . . . . ?
C21C Co21 C21B O21B 108(100) . . . . ?
C244 Co21 C21B O21B -47(100) . . . . ?
C243 Co21 C21B O21B -26(100) . . . . ?
Co22 Co21 C21B O21B 3(100) . . . . ?
C21A Co21 C21C O21C 75(14) . . . . ?
C21B Co21 C21C O21C 177(100) . . . . ?
C244 Co21 C21C O21C -41(14) . . . . ?
C243 Co21 C21C O21C -30(14) . . . . ?
Co22 Co21 C21C O21C -82(14) . . . . ?
C22B Co22 C22A O22A 149(9) . . . . ?
C22C Co22 C22A O22A -103(9) . . . . ?
C244 Co22 C22A O22A 2(9) . . . . ?
C243 Co22 C22A O22A 41(9) . . . . ?
Co21 Co22 C22A O22A 24(10) . . . . ?
C22A Co22 C22B O22B -125(20) . . . . ?
C22C Co22 C22B O22B 131(20) . . . . ?
C244 Co22 C22B O22B -5(21) . . . . ?
C243 Co22 C22B O22B -24(21) . . . . ?
Co21 Co22 C22B O22B 27(20) . . . . ?
C22A Co22 C22C O22C 130(18) . . . . ?
C22B Co22 C22C O22C -125(18) . . . . ?
C244 Co22 C22C O22C 29(18) . . . . ?
C243 Co22 C22C O22C 15(19) . . . . ?
Co21 Co22 C22C O22C -23(18) . . . . ?
C23B Co23 C23A O23A 142(29) . . . . ?
C23C Co23 C23A O23A -109(29) . . . . ?
C263 Co23 C23A O23A 36(29) . . . . ?
C264 Co23 C23A O23A -4(29) . . . . ?
Co24 Co23 C23A O23A 8(29) . . . . ?
C23A Co23 C23B O23B -38(42) . . . . ?
C23C Co23 C23B O23B -142(42) . . . . ?
C263 Co23 C23B O23B 66(42) . . . . ?
C264 Co23 C23B O23B 79(42) . . . . ?
Co24 Co23 C23B O23B 119(42) . . . . ?
C23A Co23 C23C O23C 132(11) . . . . ?
C23B Co23 C23C O23C -123(11) . . . . ?
C263 Co23 C23C O23C 11(12) . . . . ?
C264 Co23 C23C O23C 32(11) . . . . ?
Co24 Co23 C23C O23C -19(11) . . . . ?
C24 O241 C242 C243 59.8(8) . . . . ?
O241 C242 C243 C244 -61.6(14) . . . . ?
O241 C242 C243 Co22 -177.9(5) . . . . ?
O241 C242 C243 Co21 61.1(9) . . . . ?
C22A Co22 C243 C244 -94.6(6) . . . . ?
C22B Co22 C243 C244 161.4(5) . . . . ?
C22C Co22 C243 C244 21.1(8) . . . . ?
Co21 Co22 C243 C244 72.5(4) . . . . ?
C22A Co22 C243 C242 51.2(8) . . . . ?
C22B Co22 C243 C242 -52.7(8) . . . . ?
C22C Co22 C243 C242 166.9(7) . . . . ?
C244 Co22 C243 C242 145.9(9) . . . . ?
Co21 Co22 C243 C242 -141.7(8) . . . . ?
C22A Co22 C243 Co21 -167.1(4) . . . . ?
C22B Co22 C243 Co21 89.0(4) . . . . ?
C22C Co22 C243 Co21 -51.4(6) . . . . ?
C244 Co22 C243 Co21 -72.5(4) . . . . ?
C21A Co21 C243 C244 87.0(5) . . . . ?
C21B Co21 C243 C244 -33.7(7) . . . . ?
C21C Co21 C243 C244 -168.8(5) . . . . ?
Co22 Co21 C243 C244 -72.5(4) . . . . ?
C21A Co21 C243 C242 -61.2(8) . . . . ?
C21B Co21 C243 C242 178.0(6) . . . . ?
C21C Co21 C243 C242 42.9(8) . . . . ?
C244 Co21 C243 C242 -148.2(10) . . . . ?
Co22 Co21 C243 C242 139.3(8) . . . . ?
C21A Co21 C243 Co22 159.5(3) . . . . ?
C21B Co21 C243 Co22 38.7(6) . . . . ?
C21C Co21 C243 Co22 -96.4(3) . . . . ?
C244 Co21 C243 Co22 72.5(4) . . . . ?
C242 C243 C244 Co22 -134.6(12) . . . . ?
Co21 C243 C244 Co22 84.9(2) . . . . ?
C242 C243 C244 Co21 140.5(12) . . . . ?
Co22 C243 C244 Co21 -84.9(2) . . . . ?
C22A Co22 C244 C243 90.6(5) . . . . ?
C22B Co22 C244 C243 -29.8(8) . . . . ?
C22C Co22 C244 C243 -166.5(5) . . . . ?
Co21 Co22 C244 C243 -73.5(4) . . . . ?
C22A Co22 C244 Co21 164.1(3) . . . . ?
C22B Co22 C244 Co21 43.8(7) . . . . ?
C22C Co22 C244 Co21 -93.0(4) . . . . ?
C243 Co22 C244 Co21 73.5(4) . . . . ?
C21A Co21 C244 C243 -100.1(5) . . . . ?
C21B Co21 C244 C243 158.7(5) . . . . ?
C21C Co21 C244 C243 17.0(8) . . . . ?
Co22 Co21 C244 C243 73.0(5) . . . . ?
C21A Co21 C244 Co22 -173.1(3) . . . . ?
C21B Co21 C244 Co22 85.7(3) . . . . ?
C21C Co21 C244 Co22 -56.0(6) . . . . ?
C243 Co21 C244 Co22 -73.0(5) . . . . ?
C24B Co24 C24A O24A -72(35) . . . . ?
C24C Co24 C24A O24A -180(100) . . . . ?
C264 Co24 C24A O24A 77(35) . . . . ?
C263 Co24 C24A O24A 38(35) . . . . ?
Co23 Co24 C24A O24A 42(35) . . . . ?
C24C Co24 C24B O24B -62(100) . . . . ?
C24A Co24 C24B O24B -165(100) . . . . ?
C264 Co24 C24B O24B 69(100) . . . . ?
C263 Co24 C24B O24B 94(100) . . . . ?
Co23 Co24 C24B O24B 45(100) . . . . ?
C24B Co24 C24C O24C 170(15) . . . . ?
C24A Co24 C24C O24C -90(15) . . . . ?
C264 Co24 C24C O24C 17(15) . . . . ?
C263 Co24 C24C O24C 25(16) . . . . ?
Co23 Co24 C24C O24C 69(15) . . . . ?
C26 O261 C262 C263 177.8(6) . . . . ?
O261 C262 C263 C264 -38.5(12) . . . . ?
O261 C262 C263 Co23 -161.0(7) . . . . ?
O261 C262 C263 Co24 66.6(8) . . . . ?
C23A Co23 C263 C264 -88.4(5) . . . . ?
C23B Co23 C263 C264 167.6(5) . . . . ?
C23C Co23 C263 C264 32.3(7) . . . . ?
Co24 Co23 C263 C264 72.0(4) . . . . ?
C23A Co23 C263 C262 54.1(9) . . . . ?
C23B Co23 C263 C262 -50.0(9) . . . . ?
C23C Co23 C263 C262 174.8(8) . . . . ?
C264 Co23 C263 C262 142.4(11) . . . . ?
Co24 Co23 C263 C262 -145.5(10) . . . . ?
C23A Co23 C263 Co24 -160.4(3) . . . . ?
C23B Co23 C263 Co24 95.5(3) . . . . ?
C23C Co23 C263 Co24 -39.7(6) . . . . ?
C264 Co23 C263 Co24 -72.0(4) . . . . ?
C24B Co24 C263 C264 -155.7(5) . . . . ?
C24C Co24 C263 C264 -11.0(7) . . . . ?
C24A Co24 C263 C264 103.6(5) . . . . ?
Co23 Co24 C263 C264 -73.0(4) . . . . ?
C24B Co24 C263 C262 68.8(7) . . . . ?
C24C Co24 C263 C262 -146.5(7) . . . . ?
C24A Co24 C263 C262 -31.9(7) . . . . ?
C264 Co24 C263 C262 -135.5(9) . . . . ?
Co23 Co24 C263 C262 151.5(8) . . . . ?
C24B Co24 C263 Co23 -82.7(3) . . . . ?
C24C Co24 C263 Co23 62.0(5) . . . . ?
C24A Co24 C263 Co23 176.5(3) . . . . ?
C264 Co24 C263 Co23 73.0(4) . . . . ?
C262 C263 C264 Co23 -145.4(10) . . . . ?
Co24 C263 C264 Co23 85.4(2) . . . . ?
C262 C263 C264 Co24 129.2(10) . . . . ?
Co23 C263 C264 Co24 -85.4(2) . . . . ?
C23A Co23 C264 C263 98.4(5) . . . . ?
C23B Co23 C264 C263 -19.9(8) . . . . ?
C23C Co23 C264 C263 -159.1(5) . . . . ?
Co24 Co23 C264 C263 -73.3(4) . . . . ?
C23A Co23 C264 Co24 171.7(3) . . . . ?
C23B Co23 C264 Co24 53.3(6) . . . . ?
C23C Co23 C264 Co24 -85.9(3) . . . . ?
C263 Co23 C264 Co24 73.3(4) . . . . ?
C24B Co24 C264 C263 39.7(7) . . . . ?
C24C Co24 C264 C263 172.7(5) . . . . ?
C24A Co24 C264 C263 -84.7(5) . . . . ?
Co23 Co24 C264 C263 71.8(4) . . . . ?
C24B Co24 C264 Co23 -32.1(6) . . . . ?
C24C Co24 C264 Co23 100.9(3) . . . . ?
C24A Co24 C264 Co23 -156.5(3) . . . . ?
C263 Co24 C264 Co23 -71.8(4) . . . . ?
C31B Co31 C31A O31A 122(17) . . . . ?
C31C Co31 C31A O31A -130(17) . . . . ?
C344 Co31 C31A O31A -23(17) . . . . ?
C343 Co31 C31A O31A 18(18) . . . . ?
Co32 Co31 C31A O31A -13(18) . . . . ?
C31A Co31 C31B O31B -175(100) . . . . ?
C31C Co31 C31B O31B 82(40) . . . . ?
C344 Co31 C31B O31B -59(40) . . . . ?
C343 Co31 C31B O31B -70(40) . . . . ?
Co32 Co31 C31B O31B -18(40) . . . . ?
C31A Co31 C31C O31C 139(36) . . . . ?
C31B Co31 C31C O31C -116(36) . . . . ?
C344 Co31 C31C O31C 39(36) . . . . ?
C343 Co31 C31C O31C 17(37) . . . . ?
Co32 Co31 C31C O31C -12(36) . . . . ?
C32B Co32 C32A O32A -179(100) . . . . ?
C32C Co32 C32A O32A -74(14) . . . . ?
C343 Co32 C32A O32A 79(14) . . . . ?
C344 Co32 C32A O32A 58(14) . . . . ?
Co31 Co32 C32A O32A 28(14) . . . . ?
C32A Co32 C32B O32B -120(14) . . . . ?
C32C Co32 C32B O32B 131(14) . . . . ?
C343 Co32 C32B O32B -13(14) . . . . ?
C344 Co32 C32B O32B 27(14) . . . . ?
Co31 Co32 C32B O32B 2(15) . . . . ?
C32B Co32 C32C O32C -23(35) . . . . ?
C32A Co32 C32C O32C -128(35) . . . . ?
C343 Co32 C32C O32C 94(35) . . . . ?
C344 Co32 C32C O32C 80(35) . . . . ?
Co31 Co32 C32C O32C 132(35) . . . . ?
C33B Co33 C33A O33A 151(19) . . . . ?
C33C Co33 C33A O33A -101(19) . . . . ?
C364 Co33 C33A O33A 46(19) . . . . ?
C363 Co33 C33A O33A 5(19) . . . . ?
Co34 Co33 C33A O33A 26(19) . . . . ?
C33A Co33 C33B O33B -116(21) . . . . ?
C33C Co33 C33B O33B 140(21) . . . . ?
C364 Co33 C33B O33B -11(21) . . . . ?
C363 Co33 C33B O33B 5(21) . . . . ?
Co34 Co33 C33B O33B 40(21) . . . . ?
C33A Co33 C33C O33C 105(13) . . . . ?
C33B Co33 C33C O33C -153(13) . . . . ?
C364 Co33 C33C O33C -20(13) . . . . ?
C363 Co33 C33C O33C -1(13) . . . . ?
Co34 Co33 C33C O33C -52(13) . . . . ?
C34 O341 C342 C343 179.9(6) . . . . ?
O341 C342 C343 C344 -174.3(10) . . . . ?
O341 C342 C343 Co31 67.1(9) . . . . ?
O341 C342 C343 Co32 -60.3(9) . . . . ?
C31A Co31 C343 C344 -86.0(5) . . . . ?
C31B Co31 C343 C344 169.1(5) . . . . ?
C31C Co31 C343 C344 34.9(8) . . . . ?
Co32 Co31 C343 C344 72.8(5) . . . . ?
C31A Co31 C343 C342 57.0(8) . . . . ?
C31B Co31 C343 C342 -47.9(8) . . . . ?
C31C Co31 C343 C342 177.8(7) . . . . ?
C344 Co31 C343 C342 143.0(10) . . . . ?
Co32 Co31 C343 C342 -144.2(8) . . . . ?
C31A Co31 C343 Co32 -158.7(3) . . . . ?
C31B Co31 C343 Co32 96.3(3) . . . . ?
C31C Co31 C343 Co32 -37.9(6) . . . . ?
C344 Co31 C343 Co32 -72.8(5) . . . . ?
C32B Co32 C343 C344 96.7(5) . . . . ?
C32A Co32 C343 C344 -159.3(5) . . . . ?
C32C Co32 C343 C344 -21.0(8) . . . . ?
Co31 Co32 C343 C344 -72.7(5) . . . . ?
C32B Co32 C343 C342 -44.6(7) . . . . ?
C32A Co32 C343 C342 59.4(7) . . . . ?
C32C Co32 C343 C342 -162.3(7) . . . . ?
C344 Co32 C343 C342 -141.3(9) . . . . ?
Co31 Co32 C343 C342 146.1(8) . . . . ?
C32B Co32 C343 Co31 169.3(3) . . . . ?
C32A Co32 C343 Co31 -86.6(3) . . . . ?
C32C Co32 C343 Co31 51.6(6) . . . . ?
C344 Co32 C343 Co31 72.7(5) . . . . ?
C342 C343 C344 Co31 -139.9(11) . . . . ?
Co32 C343 C344 Co31 84.6(2) . . . . ?
C342 C343 C344 Co32 135.5(11) . . . . ?
Co31 C343 C344 Co32 -84.6(2) . . . . ?
C31A Co31 C344 C343 100.5(5) . . . . ?
C31B Co31 C344 C343 -17.0(8) . . . . ?
C31C Co31 C344 C343 -158.3(5) . . . . ?
Co32 Co31 C344 C343 -72.7(4) . . . . ?
C31A Co31 C344 Co32 173.2(3) . . . . ?
C31B Co31 C344 Co32 55.7(5) . . . . ?
C31C Co31 C344 Co32 -85.6(3) . . . . ?
C343 Co31 C344 Co32 72.7(4) . . . . ?
C32B Co32 C344 C343 -90.0(5) . . . . ?
C32A Co32 C344 C343 32.8(8) . . . . ?
C32C Co32 C344 C343 166.4(5) . . . . ?
Co31 Co32 C344 C343 72.7(4) . . . . ?
C32B Co32 C344 Co31 -162.7(3) . . . . ?
C32A Co32 C344 Co31 -39.9(6) . . . . ?
C32C Co32 C344 Co31 93.7(3) . . . . ?
C343 Co32 C344 Co31 -72.7(4) . . . . ?
C34C Co34 C34A O34A -165(20) . . . . ?
C34B Co34 C34A O34A -56(20) . . . . ?
C363 Co34 C34A O34A 92(20) . . . . ?
C364 Co34 C34A O34A 51(20) . . . . ?
Co33 Co34 C34A O34A 61(20) . . . . ?
C34A Co34 C34B O34B 173(100) . . . . ?
C34C Co34 C34B O34B -82(23) . . . . ?
C363 Co34 C34B O34B 50(24) . . . . ?
C364 Co34 C34B O34B 73(23) . . . . ?
Co33 Co34 C34B O34B 22(23) . . . . ?
C34A Co34 C34C O34C -119(42) . . . . ?
C34B Co34 C34C O34C 137(42) . . . . ?
C363 Co34 C34C O34C -15(43) . . . . ?
C364 Co34 C34C O34C -4(43) . . . . ?
Co33 Co34 C34C O34C 37(43) . . . . ?
C36 O361 C362 C363 -158.6(5) . . . . ?
O361 C362 C363 C364 -179.1(10) . . . . ?
O361 C362 C363 Co34 61.7(9) . . . . ?
O361 C362 C363 Co33 -57.1(9) . . . . ?
C34A Co34 C363 C364 -86.5(6) . . . . ?
C34C Co34 C363 C364 169.1(6) . . . . ?
C34B Co34 C363 C364 35.1(8) . . . . ?
Co33 Co34 C363 C364 72.0(4) . . . . ?
C34A Co34 C363 C362 62.0(8) . . . . ?
C34C Co34 C363 C362 -42.4(8) . . . . ?
C34B Co34 C363 C362 -176.4(7) . . . . ?
C364 Co34 C363 C362 148.5(10) . . . . ?
Co33 Co34 C363 C362 -139.5(8) . . . . ?
C34A Co34 C363 Co33 -158.6(4) . . . . ?
C34C Co34 C363 Co33 97.0(4) . . . . ?
C34B Co34 C363 Co33 -36.9(7) . . . . ?
C364 Co34 C363 Co33 -72.0(4) . . . . ?
C33A Co33 C363 C364 94.3(5) . . . . ?
C33B Co33 C363 C364 -25.9(8) . . . . ?
C33C Co33 C363 C364 -161.3(5) . . . . ?
Co34 Co33 C363 C364 -72.4(4) . . . . ?
C33A Co33 C363 C362 -55.2(8) . . . . ?
C33B Co33 C363 C362 -175.3(7) . . . . ?
C33C Co33 C363 C362 49.3(8) . . . . ?
C364 Co33 C363 C362 -149.4(9) . . . . ?
Co34 Co33 C363 C362 138.2(8) . . . . ?
C33A Co33 C363 Co34 166.6(3) . . . . ?
C33B Co33 C363 Co34 46.5(6) . . . . ?
C33C Co33 C363 Co34 -89.0(3) . . . . ?
C364 Co33 C363 Co34 72.4(4) . . . . ?
C362 C363 C364 Co34 -136.1(12) . . . . ?
Co33 C363 C364 Co34 85.2(2) . . . . ?
C362 C363 C364 Co33 138.8(12) . . . . ?
Co34 C363 C364 Co33 -85.2(2) . . . . ?
C34A Co34 C364 C363 100.4(5) . . . . ?
C34C Co34 C364 C363 -16.6(8) . . . . ?
C34B Co34 C364 C363 -158.5(5) . . . . ?
Co33 Co34 C364 C363 -72.9(4) . . . . ?
C34A Co34 C364 Co33 173.3(4) . . . . ?
C34C Co34 C364 Co33 56.2(7) . . . . ?
C34B Co34 C364 Co33 -85.6(4) . . . . ?
C363 Co34 C364 Co33 72.9(4) . . . . ?
C33A Co33 C364 C363 -95.3(5) . . . . ?
C33B Co33 C364 C363 163.5(5) . . . . ?
C33C Co33 C364 C363 28.8(7) . . . . ?
Co34 Co33 C364 C363 72.0(4) . . . . ?
C33A Co33 C364 Co34 -167.3(3) . . . . ?
C33B Co33 C364 Co34 91.5(4) . . . . ?
C33C Co33 C364 Co34 -43.2(6) . . . . ?
C363 Co33 C364 Co34 -72.0(4) . . . . ?
C41C Co41 C41A O41A 22(38) . . . . ?
C41B Co41 C41A O41A -87(38) . . . . ?
C444 Co41 C41A O41A 125(38) . . . . ?
C443 Co41 C41A O41A 165(38) . . . . ?
Co42 Co41 C41A O41A 141(38) . . . . ?
C41A Co41 C41B O41B -98(15) . . . . ?
C41C Co41 C41B O41B 163(15) . . . . ?
C444 Co41 C41B O41B 24(15) . . . . ?
C443 Co41 C41B O41B 7(15) . . . . ?
Co42 Co41 C41B O41B 59(15) . . . . ?
C41A Co41 C41C O41C 106(22) . . . . ?
C41B Co41 C41C O41C -152(22) . . . . ?
C444 Co41 C41C O41C 4(22) . . . . ?
C443 Co41 C41C O41C -9(22) . . . . ?
Co42 Co41 C41C O41C -48(22) . . . . ?
C42C Co42 C42A O42A 172(19) . . . . ?
C42B Co42 C42A O42A 66(19) . . . . ?
C444 Co42 C42A O42A -88(19) . . . . ?
C443 Co42 C42A O42A -69(19) . . . . ?
Co41 Co42 C42A O42A -37(19) . . . . ?
C42C Co42 C42B O42B 154(19) . . . . ?
C42A Co42 C42B O42B -103(19) . . . . ?
C444 Co42 C42B O42B 35(19) . . . . ?
C443 Co42 C42B O42B 50(19) . . . . ?
Co41 Co42 C42B O42B -2(19) . . . . ?
C42A Co42 C42C O42C 84(20) . . . . ?
C42B Co42 C42C O42C -169(20) . . . . ?
C444 Co42 C42C O42C -22(20) . . . . ?
C443 Co42 C42C O42C -62(20) . . . . ?
Co41 Co42 C42C O42C -36(20) . . . . ?
C43B Co43 C43A O43A 159(21) . . . . ?
C43C Co43 C43A O43A 58(21) . . . . ?
C464 Co43 C43A O43A -80(21) . . . . ?
C463 Co43 C43A O43A -93(21) . . . . ?
Co44 Co43 C43A O43A -41(21) . . . . ?
C43C Co43 C43B O43B -89(7) . . . . ?
C43A Co43 C43B O43B 167(7) . . . . ?
C464 Co43 C43B O43B 19(7) . . . . ?
C463 Co43 C43B O43B 59(7) . . . . ?
Co44 Co43 C43B O43B 22(7) . . . . ?
C43B Co43 C43C O43C 171(100) . . . . ?
C43A Co43 C43C O43C -81(39) . . . . ?
C464 Co43 C43C O43C 74(39) . . . . ?
C463 Co43 C43C O43C 49(40) . . . . ?
Co44 Co43 C43C O43C 23(39) . . . . ?
C44 O441 C442 C443 65.0(8) . . . . ?
O441 C442 C443 C444 -51.1(15) . . . . ?
O441 C442 C443 Co41 -167.2(5) . . . . ?
O441 C442 C443 Co42 70.8(9) . . . . ?
C41A Co41 C443 C444 -92.7(5) . . . . ?
C41C Co41 C443 C444 19.5(8) . . . . ?
C41B Co41 C443 C444 163.2(5) . . . . ?
Co42 Co41 C443 C444 72.3(4) . . . . ?
C41A Co41 C443 C442 52.5(8) . . . . ?
C41C Co41 C443 C442 164.7(7) . . . . ?
C41B Co41 C443 C442 -51.6(8) . . . . ?
C444 Co41 C443 C442 145.2(10) . . . . ?
Co42 Co41 C443 C442 -142.5(8) . . . . ?
C41A Co41 C443 Co42 -165.0(3) . . . . ?
C41C Co41 C443 Co42 -52.8(6) . . . . ?
C41B Co41 C443 Co42 90.9(3) . . . . ?
C444 Co41 C443 Co42 -72.3(4) . . . . ?
C42C Co42 C443 C444 89.9(5) . . . . ?
C42A Co42 C443 C444 -29.2(8) . . . . ?
C42B Co42 C443 C444 -164.9(5) . . . . ?
Co41 Co42 C443 C444 -72.1(5) . . . . ?
C42C Co42 C443 C442 -57.5(8) . . . . ?
C42A Co42 C443 C442 -176.6(7) . . . . ?
C42B Co42 C443 C442 47.8(8) . . . . ?
C444 Co42 C443 C442 -147.4(10) . . . . ?
Co41 Co42 C443 C442 140.5(8) . . . . ?
C42C Co42 C443 Co41 162.0(3) . . . . ?
C42A Co42 C443 Co41 42.9(6) . . . . ?
C42B Co42 C443 Co41 -92.7(3) . . . . ?
C444 Co42 C443 Co41 72.1(5) . . . . ?
C442 C443 C444 Co41 -135.3(13) . . . . ?
Co42 C443 C444 Co41 84.3(2) . . . . ?
C442 C443 C444 Co42 140.5(13) . . . . ?
Co41 C443 C444 Co42 -84.3(2) . . . . ?
C41A Co41 C444 C443 95.5(6) . . . . ?
C41C Co41 C444 C443 -167.2(5) . . . . ?
C41B Co41 C444 C443 -26.9(8) . . . . ?
Co42 Co41 C444 C443 -73.8(5) . . . . ?
C41A Co41 C444 Co42 169.3(4) . . . . ?
C41C Co41 C444 Co42 -93.4(4) . . . . ?
C41B Co41 C444 Co42 46.9(6) . . . . ?
C443 Co41 C444 Co42 73.8(5) . . . . ?
C42C Co42 C444 C443 -96.7(5) . . . . ?
C42A Co42 C444 C443 161.6(5) . . . . ?
C42B Co42 C444 C443 23.7(8) . . . . ?
Co41 Co42 C444 C443 73.8(5) . . . . ?
C42C Co42 C444 Co41 -170.4(3) . . . . ?
C42A Co42 C444 Co41 87.8(4) . . . . ?
C42B Co42 C444 Co41 -50.1(6) . . . . ?
C443 Co42 C444 Co41 -73.8(4) . . . . ?
C44B Co44 C44A O44A -142(10) . . . . ?
C44C Co44 C44A O44A 113(10) . . . . ?
C464 Co44 C44A O44A -2(10) . . . . ?
C463 Co44 C44A O44A 13(10) . . . . ?
Co43 Co44 C44A O44A -39(10) . . . . ?
C44A Co44 C44B O44B 164(100) . . . . ?
C44C Co44 C44B O44B -89(43) . . . . ?
C464 Co44 C44B O44B 11(43) . . . . ?
C463 Co44 C44B O44B 30(43) . . . . ?
Co43 Co44 C44B O44B 63(43) . . . . ?
C44B Co44 C44C O44C 76(25) . . . . ?
C44A Co44 C44C O44C -174(100) . . . . ?
C464 Co44 C44C O44C -32(25) . . . . ?
C463 Co44 C44C O44C -73(25) . . . . ?
Co43 Co44 C44C O44C -50(25) . . . . ?
C46 O461 C462 C463 -170.3(6) . . . . ?
O461 C462 C463 C464 -38.5(13) . . . . ?
O461 C462 C463 Co44 67.5(8) . . . . ?
O461 C462 C463 Co43 -164.0(7) . . . . ?
C44B Co44 C463 C464 -27.8(8) . . . . ?
C44A Co44 C463 C464 -163.9(5) . . . . ?
C44C Co44 C463 C464 91.5(5) . . . . ?
Co43 Co44 C463 C464 -71.8(4) . . . . ?
C44B Co44 C463 C462 -165.8(7) . . . . ?
C44A Co44 C463 C462 58.1(8) . . . . ?
C44C Co44 C463 C462 -46.5(7) . . . . ?
C464 Co44 C463 C462 -138.0(9) . . . . ?
Co43 Co44 C463 C462 150.2(8) . . . . ?
C44B Co44 C463 Co43 44.1(7) . . . . ?
C44A Co44 C463 Co43 -92.0(3) . . . . ?
C44C Co44 C463 Co43 163.3(3) . . . . ?
C464 Co44 C463 Co43 71.8(4) . . . . ?
C43B Co43 C463 C464 -81.3(5) . . . . ?
C43C Co43 C463 C464 38.3(7) . . . . ?
C43A Co43 C463 C464 167.6(5) . . . . ?
Co44 Co43 C463 C464 72.4(4) . . . . ?
C43B Co43 C463 C462 64.1(9) . . . . ?
C43C Co43 C463 C462 -176.3(8) . . . . ?
C43A Co43 C463 C462 -47.0(10) . . . . ?
C464 Co43 C463 C462 145.4(11) . . . . ?
Co44 Co43 C463 C462 -142.2(10) . . . . ?
C43B Co43 C463 Co44 -153.7(3) . . . . ?
C43C Co43 C463 Co44 -34.0(6) . . . . ?
C43A Co43 C463 Co44 95.2(3) . . . . ?
C464 Co43 C463 Co44 -72.4(4) . . . . ?
C462 C463 C464 Co43 -147.2(11) . . . . ?
Co44 C463 C464 Co43 84.7(2) . . . . ?
C462 C463 C464 Co44 128.2(11) . . . . ?
Co43 C463 C464 Co44 -84.7(2) . . . . ?
C43B Co43 C464 C463 104.9(5) . . . . ?
C43C Co43 C464 C463 -156.8(5) . . . . ?
C43A Co43 C464 C463 -20.1(8) . . . . ?
Co44 Co43 C464 C463 -72.5(4) . . . . ?
C43B Co43 C464 Co44 177.5(3) . . . . ?
C43C Co43 C464 Co44 -84.3(3) . . . . ?
C43A Co43 C464 Co44 52.4(6) . . . . ?
C463 Co43 C464 Co44 72.5(4) . . . . ?
C44B Co44 C464 C463 163.5(5) . . . . ?
C44A Co44 C464 C463 23.6(7) . . . . ?
C44C Co44 C464 C463 -94.3(5) . . . . ?
Co43 Co44 C464 C463 73.0(4) . . . . ?
C44B Co44 C464 Co43 90.5(4) . . . . ?
C44A Co44 C464 Co43 -49.4(6) . . . . ?
C44C Co44 C464 Co43 -167.3(3) . . . . ?
C463 Co44 C464 Co43 -73.0(4) . . . . ?
C916 C911 C912 C913 2.4(18) . . . . ?
C911 C912 C913 C914 1(2) . . . . ?
C912 C913 C914 C915 -5(3) . . . . ?
C913 C914 C915 C916 6(3) . . . . ?
C914 C915 C916 C911 -2(3) . . . . ?
C912 C911 C916 C915 -2(3) . . . . ?

loop_
_platon_squeeze_void_nr
_platon_squeeze_void_average_x
_platon_squeeze_void_average_y
_platon_squeeze_void_average_z
_platon_squeeze_void_volume
_platon_squeeze_void_count_electrons
_platon_squeeze_void_content
1 0.111 0.834 0.213 15 1 ' '
2 0.500 0.500 0.500 384 62 ' '
3 0.458 0.635 0.125 7 1 ' '
4 0.542 0.365 0.875 7 1 ' '
5 0.888 0.166 0.787 15 1 ' '
